data_7715422
loop_
_publ_author_name
'Fern&#xe1;ndez-Fari&#xf1;a, Sandra'
'Maneiro, Marcelino'
'Zaragoza, Guillermo'
'Seco, Jos&#xe9; M'
'Pedrido, Rosa'
'Gonz&#xe1;lez-Noya, Ana M'

_publ_section_title
;
 Nickel, copper, and zinc dinuclear helicates: how do bulky groups
 influence their architecture?
;
_journal_issue 12
_journal_name_full 'Dalton transactions (Cambridge, England : 2003)'
_journal_page_first 5676
_journal_page_last 5685
_journal_paper_doi 10.1039/d4dt00279b
_journal_volume 53
_journal_year 2024
_chemical_formula_moiety 'C86 H104 N4 O4 Zn2, 2(C2 H3 N)'
_chemical_formula_sum 'C90 H110 N6 O4 Zn2'
_chemical_formula_weight 1470.63
_chemical_name_systematic Zn2(L5)2
_space_group_IT_number 2
_space_group_name_Hall '-P 1'
_space_group_name_H-M_alt 'P -1'
_symmetry_cell_setting triclinic
_symmetry_Int_Tables_number 2
_symmetry_space_group_name_Hall '-P 1'
_symmetry_space_group_name_H-M 'P -1'
_atom_sites_solution_hydrogens geom
_atom_sites_solution_primary dual
_atom_sites_solution_secondary dual
_audit_conform_dict_location ftp://ftp.iucr.org/pub/cif_core.dic
_audit_conform_dict_name cif_core.dic
_audit_conform_dict_version 2.4.5
_audit_creation_date 2021-02-22T15:46:13-00:00
_audit_creation_method 'WinGX routine CIF_UPDATE'
_audit_update_record
;
2023-12-21 deposited with the CCDC.	2024-02-26 downloaded from the CCDC.
;
_cell_angle_alpha 98.5050(10)
_cell_angle_beta 93.3200(10)
_cell_angle_gamma 97.5040(10)
_cell_formula_units_Z 4
_cell_length_a 16.3465(6)
_cell_length_b 19.9440(7)
_cell_length_c 25.4842(10)
_cell_measurement_reflns_used 9707
_cell_measurement_temperature 100(2)
_cell_measurement_theta_max 26.00
_cell_measurement_theta_min 2.19
_cell_measurement_wavelength 0.71073
_cell_volume 8121.2(5)
_computing_cell_refinement 'APPEX3v2018.7-2 (BRUKER AXS, 2005)'
_computing_data_collection 'APPEX3v2018.7-2 (BRUKER AXS, 2005)'
_computing_data_reduction 'APPEX3v2018.7-2 (BRUKER AXS, 2005)'
_computing_molecular_graphics 'Ortep for Windows (Farrugia, 2012)'
_computing_publication_material 'WinGX publication routines (Farrugia, 2012)'
_computing_structure_refinement 'SHELXL-2018/3 (Sheldrick, 2018)'
_computing_structure_solution 'SHELXT-2018/2 (Sheldrick, 2015)'
_diffrn_ambient_temperature 100(2)
_diffrn_detector_area_resol_mean 7.3910
_diffrn_measured_fraction_theta_full 0.999
_diffrn_measured_fraction_theta_max 0.999
_diffrn_measurement_device_type 'Bruker D8 VENTURE PHOTON III-14'
_diffrn_measurement_method 'omega and phi'
_diffrn_radiation_monochromator 'Incoatec multilayer mirror'
_diffrn_radiation_probe x-ray
_diffrn_radiation_type MoK\a
_diffrn_radiation_wavelength 0.71073
_diffrn_reflns_av_R_equivalents 0.0729
_diffrn_reflns_av_unetI/netI 0.0403
_diffrn_reflns_Laue_measured_fraction_full 0.999
_diffrn_reflns_Laue_measured_fraction_max 0.999
_diffrn_reflns_limit_h_max 20
_diffrn_reflns_limit_h_min -20
_diffrn_reflns_limit_k_max 24
_diffrn_reflns_limit_k_min -24
_diffrn_reflns_limit_l_max 31
_diffrn_reflns_limit_l_min -31
_diffrn_reflns_number 342113
_diffrn_reflns_point_group_measured_fraction_full 0.999
_diffrn_reflns_point_group_measured_fraction_max 0.999
_diffrn_reflns_theta_full 25.242
_diffrn_reflns_theta_max 26.365
_diffrn_reflns_theta_min 2.061
_diffrn_source 'INCOATEC microfocus sealed tube'
_diffrn_source_type 'Incoatec I\mS 3.0'
_diffrn_standards_number 0
_exptl_absorpt_coefficient_mu 0.644
_exptl_absorpt_correction_T_max 0.9705
_exptl_absorpt_correction_T_min 0.9170
_exptl_absorpt_correction_type multi-scan
_exptl_absorpt_process_details
;
SADABS-2016/2 - Bruker AXS area detector scaling and absorption correction
;
_exptl_crystal_colour Yellow
_exptl_crystal_density_diffrn 1.203
_exptl_crystal_density_method 'not measured'
_exptl_crystal_description Plate
_exptl_crystal_F_000 3136
_exptl_crystal_size_max 0.08
_exptl_crystal_size_mid 0.06
_exptl_crystal_size_min 0.03
_refine_diff_density_max 0.642
_refine_diff_density_min -0.605
_refine_diff_density_rms 0.064
_refine_ls_extinction_method none
_refine_ls_goodness_of_fit_ref 1.076
_refine_ls_hydrogen_treatment constr
_refine_ls_matrix_type full
_refine_ls_number_constraints 0
_refine_ls_number_parameters 1953
_refine_ls_number_reflns 33158
_refine_ls_number_restraints 4
_refine_ls_restrained_S_all 1.076
_refine_ls_R_factor_all 0.0789
_refine_ls_R_factor_gt 0.0534
_refine_ls_shift/su_max 0.002
_refine_ls_shift/su_mean 0
_refine_ls_structure_factor_coef Fsqd
_refine_ls_weighting_details 'w=1/[\s^2^(Fo^2^)+(0.0331P)^2^+13.4626P] where P=(Fo^2^+2Fc^2^)/3'
_refine_ls_weighting_scheme calc
_refine_ls_wR_factor_gt 0.1134
_refine_ls_wR_factor_ref 0.1251
_reflns_Friedel_coverage 0
_reflns_number_gt 25098
_reflns_number_total 33158
_reflns_threshold_expression 'I > 2\s(I)'
_cod_data_source_file d4dt00279b2.cif
_cod_data_source_block shelx_CCDC4
_cod_depositor_comments 'Adding full bibliography for 7715415--7715422.cif.'
_cod_database_code 7715422
_shelx_estimated_absorpt_t_min 0.95
_shelx_estimated_absorpt_t_max 0.981
_shelx_shelxl_version_number 2018/3

loop_
_symmetry_equiv_pos_as_xyz
'x, y, z'
'-x, -y, -z'

loop_
_atom_site_label
_atom_site_type_symbol
_atom_site_fract_x
_atom_site_fract_y
_atom_site_fract_z
_atom_site_U_iso_or_equiv
_atom_site_adp_type
_atom_site_occupancy
_atom_site_site_symmetry_order
_atom_site_calc_flag
_atom_site_refinement_flags_posn
_atom_site_refinement_flags_adp
_atom_site_refinement_flags_occupancy
_atom_site_disorder_assembly
_atom_site_disorder_group
N3 N 0.3997(2) -0.08267(19) 0.87016(16) 0.0644(10) Uani 1 1 d . . . . .
C44 C 0.3583(3) -0.1160(2) 0.89547(17) 0.0538(10) Uani 1 1 d . . . . .
C45 C 0.3063(3) -0.1611(3) 0.92512(19) 0.0755(14) Uani 1 1 d . . . . .
H45A H 0.263416 -0.136506 0.941055 0.113 Uiso 1 1 calc R U . . .
H45B H 0.340787 -0.174912 0.953264 0.113 Uiso 1 1 calc R U . . .
H45C H 0.280059 -0.20193 0.900731 0.113 Uiso 1 1 calc R U . . .
N4 N 0.5178(3) 0.1489(2) 0.77019(16) 0.0848(14) Uani 1 1 d . . . . .
C46 C 0.4822(3) 0.1147(2) 0.79689(17) 0.0623(12) Uani 1 1 d . . . . .
C47 C 0.4373(3) 0.0717(2) 0.83033(17) 0.0580(11) Uani 1 1 d . . . . .
H47A H 0.3989 0.097688 0.850138 0.087 Uiso 1 1 calc R U . . .
H47B H 0.476629 0.057294 0.855407 0.087 Uiso 1 1 calc R U . . .
H47C H 0.406053 0.03123 0.807924 0.087 Uiso 1 1 calc R U . . .
N5 N 0.5220(4) 0.5425(4) 0.6703(3) 0.152(3) Uani 1 1 d . . . . .
C48 C 0.5313(4) 0.5989(4) 0.6686(2) 0.0839(16) Uani 1 1 d . . . . .
C49 C 0.5428(4) 0.6717(3) 0.6662(2) 0.0935(18) Uani 1 1 d . . . . .
H49A H 0.602149 0.688728 0.668359 0.14 Uiso 1 1 calc R U . . .
H49B H 0.517609 0.695957 0.69599 0.14 Uiso 1 1 calc R U . . .
H49C H 0.516561 0.679698 0.632531 0.14 Uiso 1 1 calc R U . . .
N6 N 0.2879(2) 0.4508(2) 0.44957(14) 0.0639(10) Uani 1 1 d . . . . .
C50 C 0.2814(2) 0.5065(3) 0.46387(17) 0.0534(10) Uani 1 1 d . . . . .
C51 C 0.2703(3) 0.5768(2) 0.4833(3) 0.095(2) Uani 1 1 d . . . . .
H51A H 0.277256 0.604159 0.454502 0.143 Uiso 1 1 calc R U . . .
H51B H 0.311591 0.595882 0.512951 0.143 Uiso 1 1 calc R U . . .
H51C H 0.214653 0.577736 0.495478 0.143 Uiso 1 1 calc R U . . .
Zn1_1 Zn 0.12014(2) 1.29209(2) 0.69549(2) 0.02523(8) Uani 1 1 d . . . . .
O1_1 O 0.05732(13) 1.35338(11) 0.66433(8) 0.0333(5) Uani 1 1 d . . . . .
C1_1 C 0.07235(19) 1.38341(16) 0.62308(12) 0.0291(7) Uani 1 1 d . . . . .
C2_1 C 0.02157(19) 1.43207(17) 0.60881(12) 0.0319(7) Uani 1 1 d . . . . .
C3_1 C 0.0371(2) 1.46012(17) 0.56327(13) 0.0354(7) Uani 1 1 d . . . . .
H3_1 H 0.003155 1.492133 0.553423 0.043 Uiso 1 1 calc R U . . .
C4_1 C 0.1003(2) 1.44373(17) 0.53094(13) 0.0350(7) Uani 1 1 d . . . . .
H4_1 H 0.107906 1.463488 0.499558 0.042 Uiso 1 1 calc R U . . .
C5_1 C 0.15055(19) 1.39920(16) 0.54507(12) 0.0303(7) Uani 1 1 d . . . . .
H5_1 H 0.194286 1.388587 0.523715 0.036 Uiso 1 1 calc R U . . .
C6_1 C 0.13872(18) 1.36840(15) 0.59111(11) 0.0258(6) Uani 1 1 d . . . . .
C7_1 C 0.19786(18) 1.32474(14) 0.60253(11) 0.0253(6) Uani 1 1 d . . . . .
H7_1 H 0.238689 1.320189 0.577676 0.03 Uiso 1 1 calc R U . . .
N1_1 N 0.20445(15) 1.29022(12) 0.64176(9) 0.0260(5) Uani 1 1 d . . . . .
C8_1 C 0.27239(18) 1.25086(14) 0.64040(11) 0.0246(6) Uani 1 1 d . . . . .
C9_1 C 0.26946(18) 1.19172(15) 0.60167(11) 0.0269(6) Uani 1 1 d . . . . .
C10_1 C 0.33724(19) 1.15638(15) 0.60089(12) 0.0289(7) Uani 1 1 d . . . . .
H10_1 H 0.336348 1.117178 0.57456 0.035 Uiso 1 1 calc R U . . .
C11_1 C 0.40621(19) 1.17583(15) 0.63689(12) 0.0283(7) Uani 1 1 d . . . . .
C12_1 C 0.40592(19) 1.23288(14) 0.67535(12) 0.0270(6) Uani 1 1 d . . . . .
H12_1 H 0.452114 1.246359 0.70082 0.032 Uiso 1 1 calc R U . . .
C13_1 C 0.34009(18) 1.27119(14) 0.67795(11) 0.0248(6) Uani 1 1 d . . . . .
C14_1 C 0.47919(19) 1.13594(15) 0.63458(13) 0.0311(7) Uani 1 1 d . . . . .
H14A_1 H 0.520528 1.156689 0.664401 0.037 Uiso 1 1 calc R U . . .
H14B_1 H 0.50547 1.140551 0.601016 0.037 Uiso 1 1 calc R U . . .
C15_1 C 0.45705(19) 1.06028(15) 0.63752(12) 0.0278(6) Uani 1 1 d . . . . .
C16_1 C 0.49811(18) 1.01174(15) 0.60953(12) 0.0273(6) Uani 1 1 d . . . . .
H16_1 H 0.539207 1.026321 0.587179 0.033 Uiso 1 1 calc R U . . .
C17_1 C 0.48120(18) 0.94179(15) 0.61299(12) 0.0265(6) Uani 1 1 d . . . . .
C18_1 C 0.42082(18) 0.92129(15) 0.64619(11) 0.0265(6) Uani 1 1 d . . . . .
C19_1 C 0.37748(19) 0.96898(15) 0.67514(12) 0.0291(7) Uani 1 1 d . . . . .
N2_1 N 0.39932(15) 0.84913(12) 0.64964(10) 0.0273(5) Uani 1 1 d . . . . .
C20_1 C 0.39721(19) 1.03759(16) 0.67003(12) 0.0301(7) Uani 1 1 d . . . . .
H20_1 H 0.368621 1.070327 0.689537 0.036 Uiso 1 1 calc R U . . .
C21_1 C 0.40914(19) 0.83300(16) 0.69678(13) 0.0308(7) Uani 1 1 d . . . . .
H21_1 H 0.439871 0.867575 0.72277 0.037 Uiso 1 1 calc R U . . .
C22_1 C 0.3800(2) 0.76986(16) 0.71535(12) 0.0317(7) Uani 1 1 d . . . . .
C23_1 C 0.3312(2) 0.71214(16) 0.68371(13) 0.0329(7) Uani 1 1 d . . . . .
O2_1 O 0.31154(15) 0.71056(12) 0.63349(9) 0.0426(6) Uani 1 1 d . . . . .
C24_1 C 0.3032(2) 0.65398(17) 0.70880(14) 0.0391(8) Uani 1 1 d . . . . .
C25_1 C 0.3233(3) 0.65814(19) 0.76231(16) 0.0500(10) Uani 1 1 d . . . . .
H25_1 H 0.304751 0.61998 0.778999 0.06 Uiso 1 1 calc R U . . .
C26_1 C 0.3695(3) 0.7154(2) 0.79346(16) 0.0577(11) Uani 1 1 d . . . . .
H26_1 H 0.380639 0.716312 0.830573 0.069 Uiso 1 1 calc R U . . .
C27_1 C 0.3985(2) 0.77035(18) 0.77007(14) 0.0440(9) Uani 1 1 d . . . . .
H27_1 H 0.431391 0.80904 0.790848 0.053 Uiso 1 1 calc R U . . .
C28_1 C -0.0482(2) 1.4520(2) 0.64333(15) 0.0471(10) Uani 1 1 d . . . . .
C29_1 C -0.0137(3) 1.4808(2) 0.70057(15) 0.0600(12) Uani 1 1 d . . . . .
H29A_1 H -0.059179 1.492646 0.722009 0.09 Uiso 1 1 calc R U . . .
H29B_1 H 0.026378 1.521889 0.700659 0.09 Uiso 1 1 calc R U . . .
H29C_1 H 0.013586 1.446287 0.715669 0.09 Uiso 1 1 calc R U . . .
C30_1 C -0.0922(3) 1.5070(2) 0.62224(17) 0.0613(12) Uani 1 1 d . . . . .
H30A_1 H -0.136011 1.518398 0.645228 0.092 Uiso 1 1 calc R U . . .
H30B_1 H -0.116525 1.489587 0.585942 0.092 Uiso 1 1 calc R U . . .
H30C_1 H -0.052213 1.548046 0.622031 0.092 Uiso 1 1 calc R U . . .
C31_1 C -0.1128(2) 1.3881(2) 0.64291(19) 0.0646(13) Uani 1 1 d . . . . .
H31A_1 H -0.155968 1.399888 0.666389 0.097 Uiso 1 1 calc R U . . .
H31B_1 H -0.085724 1.351803 0.655492 0.097 Uiso 1 1 calc R U . . .
H31C_1 H -0.137871 1.372154 0.606596 0.097 Uiso 1 1 calc R U . . .
C32_1 C 0.1946(2) 1.16457(16) 0.56303(12) 0.0332(7) Uani 1 1 d . . . . .
H32A_1 H 0.147188 1.187166 0.575323 0.04 Uiso 1 1 calc R U . . .
H32B_1 H 0.180248 1.114886 0.563473 0.04 Uiso 1 1 calc R U . . .
C33_1 C 0.2072(2) 1.1758(2) 0.50604(13) 0.0462(9) Uani 1 1 d . . . . .
H33A_1 H 0.156565 1.156864 0.483304 0.069 Uiso 1 1 calc R U . . .
H33B_1 H 0.253221 1.152691 0.493172 0.069 Uiso 1 1 calc R U . . .
H33C_1 H 0.219782 1.224923 0.50497 0.069 Uiso 1 1 calc R U . . .
C34_1 C 0.3443(2) 1.33417(15) 0.71951(12) 0.0294(7) Uani 1 1 d . . . . .
H34A_1 H 0.377789 1.327847 0.751569 0.035 Uiso 1 1 calc R U . . .
H34B_1 H 0.28772 1.339376 0.729827 0.035 Uiso 1 1 calc R U . . .
C35_1 C 0.3817(3) 1.39909(17) 0.70031(14) 0.0497(10) Uani 1 1 d . . . . .
H35A_1 H 0.379968 1.438557 0.727941 0.075 Uiso 1 1 calc R U . . .
H35B_1 H 0.349965 1.404823 0.66784 0.075 Uiso 1 1 calc R U . . .
H35C_1 H 0.439251 1.395785 0.692756 0.075 Uiso 1 1 calc R U . . .
C36_1 C 0.53006(19) 0.89278(16) 0.58163(12) 0.0304(7) Uani 1 1 d . . . . .
H36A_1 H 0.516869 0.846938 0.592068 0.037 Uiso 1 1 calc R U . . .
H36B_1 H 0.58985 0.908367 0.590935 0.037 Uiso 1 1 calc R U . . .
C37_1 C 0.5124(2) 0.88676(17) 0.52148(13) 0.0352(7) Uani 1 1 d . . . . .
H37A_1 H 0.545913 0.85454 0.503343 0.053 Uiso 1 1 calc R U . . .
H37B_1 H 0.526328 0.93178 0.510711 0.053 Uiso 1 1 calc R U . . .
H37C_1 H 0.453574 0.870082 0.511805 0.053 Uiso 1 1 calc R U . . .
C38_1 C 0.3083(2) 0.94941(16) 0.71037(13) 0.0329(7) Uani 1 1 d . . . . .
H38A_1 H 0.329658 0.922906 0.736756 0.04 Uiso 1 1 calc R U . . .
H38B_1 H 0.292587 0.991778 0.73019 0.04 Uiso 1 1 calc R U . . .
C39_1 C 0.2316(2) 0.90754(19) 0.67970(14) 0.0408(8) Uani 1 1 d . . . . .
H39A_1 H 0.187614 0.901668 0.703841 0.061 Uiso 1 1 calc R U . . .
H39B_1 H 0.244652 0.862544 0.664274 0.061 Uiso 1 1 calc R U . . .
H39C_1 H 0.213073 0.931335 0.65116 0.061 Uiso 1 1 calc R U . . .
C40_1 C 0.2525(3) 0.58968(18) 0.67607(16) 0.0514(10) Uani 1 1 d . . . . .
C41_1 C 0.1726(3) 0.6062(2) 0.6516(2) 0.0740(15) Uani 1 1 d . . . . .
H41A_1 H 0.140559 0.564198 0.631776 0.111 Uiso 1 1 calc R U . . .
H41B_1 H 0.185006 0.639341 0.627379 0.111 Uiso 1 1 calc R U . . .
H41C_1 H 0.140368 0.625705 0.679821 0.111 Uiso 1 1 calc R U . . .
C42_1 C 0.3051(4) 0.5583(2) 0.6331(2) 0.0874(19) Uani 1 1 d . . . . .
H42A_1 H 0.275011 0.51476 0.6145 0.131 Uiso 1 1 calc R U . . .
H42B_1 H 0.35764 0.550261 0.649938 0.131 Uiso 1 1 calc R U . . .
H42C_1 H 0.316186 0.589929 0.607532 0.131 Uiso 1 1 calc R U . . .
C43_1 C 0.2287(3) 0.5342(2) 0.71063(19) 0.0639(12) Uani 1 1 d . . . . .
H43A_1 H 0.200005 0.492801 0.688003 0.096 Uiso 1 1 calc R U . . .
H43B_1 H 0.192024 0.550956 0.737175 0.096 Uiso 1 1 calc R U . . .
H43C_1 H 0.278784 0.523497 0.728717 0.096 Uiso 1 1 calc R U . . .
Zn1_2 Zn 0.34786(2) 0.77699(2) 0.58969(2) 0.02818(8) Uani 1 1 d . . . . .
O1_2 O 0.14266(13) 1.33068(10) 0.76931(8) 0.0304(5) Uani 1 1 d . . . . .
C1_2 C 0.1000(2) 1.31423(15) 0.80837(12) 0.0291(7) Uani 1 1 d . . . . .
C2_2 C 0.1069(2) 1.36030(16) 0.85772(12) 0.0337(7) Uani 1 1 d . . . . .
C3_2 C 0.0648(3) 1.33948(19) 0.89943(14) 0.0473(9) Uani 1 1 d . . . . .
H3_2 H 0.069992 1.369748 0.932313 0.057 Uiso 1 1 calc R U . . .
C4_2 C 0.0150(3) 1.2762(2) 0.89557(16) 0.0635(13) Uani 1 1 d . . . . .
H4_2 H -0.011675 1.263315 0.92546 0.076 Uiso 1 1 calc R U . . .
C5_2 C 0.0055(3) 1.23359(19) 0.84859(15) 0.0561(11) Uani 1 1 d . . . . .
H5_2 H -0.02972 1.191104 0.845422 0.067 Uiso 1 1 calc R U . . .
C6_2 C 0.0465(2) 1.25056(16) 0.80391(13) 0.0373(8) Uani 1 1 d . . . . .
C7_2 C 0.0326(2) 1.20009(16) 0.75687(13) 0.0354(8) Uani 1 1 d . . . . .
H7_2 H -0.000757 1.158486 0.760341 0.043 Uiso 1 1 calc R U . . .
N1_2 N 0.05918(16) 1.20330(12) 0.71025(10) 0.0283(6) Uani 1 1 d . . . . .
C8_2 C 0.04415(19) 1.13992(15) 0.67319(12) 0.0286(7) Uani 1 1 d . . . . .
C9_2 C -0.0076(2) 1.13460(16) 0.62681(14) 0.0350(7) Uani 1 1 d . . . . .
C10_2 C -0.02174(19) 1.07184(16) 0.59272(13) 0.0333(7) Uani 1 1 d . . . . .
H10_2 H -0.056953 1.067539 0.561064 0.04 Uiso 1 1 calc R U . . .
C11_2 C 0.01402(18) 1.01588(15) 0.60370(12) 0.0288(7) Uani 1 1 d . . . . .
C12_2 C 0.06670(19) 1.02356(15) 0.64926(12) 0.0285(7) Uani 1 1 d . . . . .
H12_2 H 0.092193 0.985486 0.656714 0.034 Uiso 1 1 calc R U . . .
C13_2 C 0.08398(18) 1.08465(15) 0.68466(12) 0.0270(6) Uani 1 1 d . . . . .
C14_2 C -0.00586(19) 0.94719(15) 0.56767(13) 0.0318(7) Uani 1 1 d . . . . .
H14A_2 H -0.049275 0.918339 0.583033 0.038 Uiso 1 1 calc R U . . .
H14B_2 H -0.028978 0.95473 0.532593 0.038 Uiso 1 1 calc R U . . .
C15_2 C 0.06706(18) 0.90850(15) 0.55928(12) 0.0288(7) Uani 1 1 d . . . . .
C16_2 C 0.0622(2) 0.84048(17) 0.56482(17) 0.0462(9) Uani 1 1 d . . . . .
H16_2 H 0.011782 0.817748 0.574437 0.055 Uiso 1 1 calc R U . . .
C17_2 C 0.1286(2) 0.80379(17) 0.55681(17) 0.0472(10) Uani 1 1 d . . . . .
C18_2 C 0.20159(19) 0.83765(15) 0.54258(12) 0.0295(7) Uani 1 1 d . . . . .
C19_2 C 0.21032(19) 0.90716(15) 0.53849(12) 0.0286(7) Uani 1 1 d . . . . .
N2_2 N 0.27122(16) 0.80015(13) 0.53323(10) 0.0300(6) Uani 1 1 d . . . . .
C20_2 C 0.14173(19) 0.94086(15) 0.54626(12) 0.0290(7) Uani 1 1 d . . . . .
H20_2 H 0.146193 0.987859 0.542513 0.035 Uiso 1 1 calc R U . . .
C21_2 C 0.2839(2) 0.78219(16) 0.48355(13) 0.0324(7) Uani 1 1 d . . . . .
H21_2 H 0.245506 0.794935 0.458737 0.039 Uiso 1 1 calc R U . . .
C22_2 C 0.34614(19) 0.74653(16) 0.46037(12) 0.0308(7) Uani 1 1 d . . . . .
C23_2 C 0.41003(19) 0.72152(14) 0.48959(12) 0.0273(6) Uani 1 1 d . . . . .
O2_2 O 0.41769(13) 0.73225(10) 0.54162(8) 0.0285(5) Uani 1 1 d . . . . .
C24_2 C 0.46595(19) 0.68304(15) 0.46042(12) 0.0291(7) Uani 1 1 d . . . . .
C25_2 C 0.4567(2) 0.67409(17) 0.40579(13) 0.0363(8) Uani 1 1 d . . . . .
H25_2 H 0.493833 0.648997 0.386514 0.044 Uiso 1 1 calc R U . . .
C26_2 C 0.3957(2) 0.69973(18) 0.37689(14) 0.0413(8) Uani 1 1 d . . . . .
H26_2 H 0.392245 0.692635 0.33909 0.05 Uiso 1 1 calc R U . . .
C27_2 C 0.3413(2) 0.73520(17) 0.40420(13) 0.0380(8) Uani 1 1 d . . . . .
H27_2 H 0.299364 0.752588 0.385005 0.046 Uiso 1 1 calc R U . . .
C28_2 C 0.1573(2) 1.43176(18) 0.86238(14) 0.0419(8) Uani 1 1 d . . . . .
C29_2 C 0.2483(2) 1.4256(2) 0.85530(17) 0.0632(12) Uani 1 1 d . . . . .
H29A_2 H 0.280027 1.471447 0.858579 0.095 Uiso 1 1 calc R U . . .
H29B_2 H 0.253445 1.399953 0.820039 0.095 Uiso 1 1 calc R U . . .
H29C_2 H 0.269829 1.401462 0.882754 0.095 Uiso 1 1 calc R U . . .
C30_2 C 0.1527(3) 1.4750(2) 0.91683(16) 0.0612(12) Uani 1 1 d . . . . .
H30A_2 H 0.187299 1.519441 0.918746 0.092 Uiso 1 1 calc R U . . .
H30B_2 H 0.172591 1.451147 0.944951 0.092 Uiso 1 1 calc R U . . .
H30C_2 H 0.095216 1.482124 0.921605 0.092 Uiso 1 1 calc R U . . .
C31_2 C 0.1222(3) 1.47025(18) 0.82064(16) 0.0530(10) Uani 1 1 d . . . . .
H31A_2 H 0.151282 1.51722 0.825682 0.079 Uiso 1 1 calc R U . . .
H31B_2 H 0.063097 1.471247 0.824498 0.079 Uiso 1 1 calc R U . . .
H31C_2 H 0.12987 1.446977 0.784979 0.079 Uiso 1 1 calc R U . . .
C32_2 C -0.0510(2) 1.19384(19) 0.61354(17) 0.0529(11) Uani 1 1 d . . . . .
H32A_2 H -0.011604 1.236609 0.623382 0.063 Uiso 0.629(8) 1 calc R U P A 1
H32B_2 H -0.063628 1.187172 0.574499 0.063 Uiso 0.629(8) 1 calc R U P A 1
H32C_2 H -0.111262 1.180022 0.61448 0.063 Uiso 0.371(8) 1 calc R U P A 2
H32D_2 H -0.034327 1.232983 0.642528 0.063 Uiso 0.371(8) 1 calc R U P A 2
C33_2 C -0.1250(3) 1.2033(3) 0.6380(3) 0.0454(17) Uani 0.629(8) 1 d . . P A 1
H33A_2 H -0.113903 1.210146 0.676738 0.054 Uiso 0.629(8) 1 calc R U P A 1
H33B_2 H -0.166385 1.162816 0.62666 0.054 Uiso 0.629(8) 1 calc R U P A 1
H33C_2 H -0.14589 1.243665 0.627458 0.054 Uiso 0.629(8) 1 calc R U P A 1
C33B_2 C -0.0397(6) 1.2151(5) 0.5705(3) 0.038(3) Uani 0.371(8) 1 d . . P A 2
H33D_2 H 0.018685 1.233809 0.569988 0.046 Uiso 0.371(8) 1 calc R U P A 2
H33E_2 H -0.074181 1.251105 0.566701 0.046 Uiso 0.371(8) 1 calc R U P A 2
H33F_2 H -0.054836 1.177236 0.540941 0.046 Uiso 0.371(8) 1 calc R U P A 2
C34_2 C 0.14438(19) 1.08975(15) 0.73253(12) 0.0290(7) Uani 1 1 d . . . . .
H34A_2 H 0.157985 1.043434 0.73541 0.035 Uiso 1 1 calc R U . . .
H34B_2 H 0.117146 1.105761 0.764846 0.035 Uiso 1 1 calc R U . . .
C35_2 C 0.2253(2) 1.13802(17) 0.73131(13) 0.0354(7) Uani 1 1 d . . . . .
H35A_2 H 0.264801 1.132437 0.76021 0.053 Uiso 1 1 calc R U . . .
H35B_2 H 0.213945 1.185506 0.735852 0.053 Uiso 1 1 calc R U . . .
H35C_2 H 0.248709 1.126932 0.697076 0.053 Uiso 1 1 calc R U . . .
C36_2 C 0.2909(2) 0.94772(18) 0.52880(15) 0.0403(8) Uani 1 1 d . . . . .
H36A_2 H 0.302955 0.988749 0.556579 0.048 Uiso 1 1 calc R U . . .
H36B_2 H 0.335794 0.919499 0.532441 0.048 Uiso 1 1 calc R U . . .
C37_2 C 0.2914(3) 0.9700(3) 0.47567(17) 0.0631(12) Uani 1 1 d . . . . .
H37A_2 H 0.34522 0.996363 0.472291 0.095 Uiso 1 1 calc R U . . .
H37B_2 H 0.247687 0.998644 0.471854 0.095 Uiso 1 1 calc R U . . .
H37C_2 H 0.281482 0.929668 0.447826 0.095 Uiso 1 1 calc R U . . .
C38B_2 C 0.1162(8) 0.7269(6) 0.5496(5) 0.052(3) Uani 0.504(7) 1 d . . P B 2
H38C_2 H 0.170053 0.713594 0.560764 0.063 Uiso 0.504(7) 1 calc R U P B 2
H38D_2 H 0.077363 0.713853 0.575906 0.063 Uiso 0.504(7) 1 calc R U P B 2
C39B_2 C 0.0890(9) 0.6856(5) 0.5026(5) 0.087(3) Uani 0.504(7) 1 d . . P B 2
H39D_2 H 0.032393 0.692493 0.492196 0.104 Uiso 0.504(7) 1 calc R U P B 2
H39E_2 H 0.089542 0.637601 0.506962 0.104 Uiso 0.504(7) 1 calc R U P B 2
H39F_2 H 0.125316 0.696837 0.474988 0.104 Uiso 0.504(7) 1 calc R U P B 2
C38_2 C 0.1230(8) 0.7318(6) 0.5783(5) 0.052(3) Uani 0.496(7) 1 d . . P B 1
H38A_2 H 0.179311 0.719774 0.584266 0.063 Uiso 0.496(7) 1 calc R U P B 1
H38B_2 H 0.097244 0.735335 0.612629 0.063 Uiso 0.496(7) 1 calc R U P B 1
C39_2 C 0.0741(9) 0.6791(5) 0.5397(5) 0.087(3) Uani 0.496(7) 1 d . . P B 1
H39A_2 H 0.081476 0.633994 0.548551 0.13 Uiso 0.496(7) 1 calc R U P B 1
H39B_2 H 0.092066 0.682746 0.504131 0.13 Uiso 0.496(7) 1 calc R U P B 1
H39C_2 H 0.01552 0.684969 0.540456 0.13 Uiso 0.496(7) 1 calc R U P B 1
C40_2 C 0.53350(19) 0.65245(16) 0.48963(13) 0.0325(7) Uani 1 1 d . . . . .
C41_2 C 0.5851(2) 0.6131(2) 0.45023(15) 0.0486(9) Uani 1 1 d . . . . .
H41A_2 H 0.629537 0.596551 0.470024 0.073 Uiso 1 1 calc R U . . .
H41B_2 H 0.609097 0.643577 0.426614 0.073 Uiso 1 1 calc R U . . .
H41C_2 H 0.549365 0.573991 0.429001 0.073 Uiso 1 1 calc R U . . .
C42_2 C 0.4948(2) 0.60154(17) 0.52418(14) 0.0385(8) Uani 1 1 d . . . . .
H42A_2 H 0.538865 0.584159 0.543683 0.058 Uiso 1 1 calc R U . . .
H42B_2 H 0.460119 0.56327 0.501338 0.058 Uiso 1 1 calc R U . . .
H42C_2 H 0.460841 0.624774 0.549513 0.058 Uiso 1 1 calc R U . . .
C43_2 C 0.5932(2) 0.71042(18) 0.52419(15) 0.0431(9) Uani 1 1 d . . . . .
H43A_2 H 0.637645 0.69098 0.541542 0.065 Uiso 1 1 calc R U . . .
H43B_2 H 0.562932 0.734648 0.551331 0.065 Uiso 1 1 calc R U . . .
H43C_2 H 0.617083 0.742527 0.501686 0.065 Uiso 1 1 calc R U . . .
O1_3 O 0.71444(13) 0.20853(10) 0.91195(8) 0.0301(5) Uani 1 1 d . . . . .
Zn1_3 Zn 0.63686(2) 0.27258(2) 0.91641(2) 0.02798(8) Uani 1 1 d . . . . .
C1_3 C 0.77387(19) 0.20672(14) 0.94758(11) 0.0269(6) Uani 1 1 d . . . . .
C2_3 C 0.8095(2) 0.14439(15) 0.94782(12) 0.0299(7) Uani 1 1 d . . . . .
C3_3 C 0.8727(2) 0.14455(17) 0.98584(13) 0.0379(8) Uani 1 1 d . . . . .
H3_3 H 0.896821 0.103736 0.98606 0.045 Uiso 1 1 calc R U . . .
C4_3 C 0.9037(2) 0.20112(19) 1.02416(15) 0.0461(9) Uani 1 1 d . . . . .
H4_3 H 0.946732 0.198168 1.050049 0.055 Uiso 1 1 calc R U . . .
C5_3 C 0.8711(2) 0.26081(17) 1.02385(14) 0.0401(8) Uani 1 1 d . . . . .
H5_3 H 0.892797 0.299975 1.049101 0.048 Uiso 1 1 calc R U . . .
C6_3 C 0.8056(2) 0.26483(15) 0.98644(12) 0.0300(7) Uani 1 1 d . . . . .
C7_3 C 0.7774(2) 0.33037(15) 0.98920(12) 0.0300(7) Uani 1 1 d . . . . .
H7_3 H 0.809885 0.366932 1.012562 0.036 Uiso 1 1 calc R U . . .
N1_3 N 0.71322(16) 0.34608(12) 0.96392(10) 0.0272(5) Uani 1 1 d . . . . .
C8_3 C 0.7036(2) 0.41766(14) 0.97086(11) 0.0271(6) Uani 1 1 d . . . . .
C9_3 C 0.7529(2) 0.46172(16) 0.94429(12) 0.0346(7) Uani 1 1 d . . . . .
C10_3 C 0.7449(2) 0.53119(16) 0.95328(13) 0.0393(8) Uani 1 1 d . . . . .
H10_3 H 0.778908 0.561895 0.935812 0.047 Uiso 1 1 calc R U . . .
C11_3 C 0.6887(2) 0.55674(15) 0.98703(12) 0.0356(8) Uani 1 1 d . . . . .
C12_3 C 0.6365(2) 0.51042(15) 1.00956(12) 0.0334(7) Uani 1 1 d . . . . .
H12_3 H 0.595337 0.526892 1.030897 0.04 Uiso 1 1 calc R U . . .
C13_3 C 0.6420(2) 0.44079(15) 1.00211(12) 0.0298(7) Uani 1 1 d . . . . .
C14_3 C 0.6870(3) 0.63347(16) 1.00086(14) 0.0460(10) Uani 1 1 d . . . . .
H14A_3 H 0.63069 0.640982 1.010496 0.055 Uiso 1 1 calc R U . . .
H14B_3 H 0.72574 0.651634 1.032564 0.055 Uiso 1 1 calc R U . . .
C15_3 C 0.7098(2) 0.67388(15) 0.95648(13) 0.0389(8) Uani 1 1 d . . . . .
C16_3 C 0.7717(2) 0.72979(15) 0.96567(13) 0.0332(7) Uani 1 1 d . . . . .
H16_3 H 0.803354 0.739886 0.999044 0.04 Uiso 1 1 calc R U . . .
C17_3 C 0.7888(2) 0.77155(14) 0.92727(12) 0.0287(7) Uani 1 1 d . . . . .
C18_3 C 0.7406(2) 0.75567(15) 0.87889(12) 0.0314(7) Uani 1 1 d . . . . .
C19_3 C 0.6824(2) 0.69680(16) 0.86693(13) 0.0399(8) Uani 1 1 d . . . . .
N2_3 N 0.75110(16) 0.80221(12) 0.84026(10) 0.0276(5) Uani 1 1 d . . . . .
C20_3 C 0.6678(3) 0.65733(16) 0.90728(14) 0.0477(10) Uani 1 1 d . . . . .
H20_3 H 0.627348 0.617684 0.900306 0.057 Uiso 1 1 calc R U . . .
C21_3 C 0.68824(19) 0.83402(15) 0.83258(12) 0.0293(7) Uani 1 1 d . . . . .
H21_3 H 0.64379 0.824848 0.854077 0.035 Uiso 1 1 calc R U . . .
C22_3 C 0.67614(18) 0.88095(15) 0.79640(12) 0.0272(6) Uani 1 1 d . . . . .
C23_3 C 0.73275(18) 0.89863(15) 0.75797(11) 0.0259(6) Uani 1 1 d . . . . .
O2_3 O 0.79959(13) 0.87028(11) 0.75150(8) 0.0325(5) Uani 1 1 d . . . . .
C24_3 C 0.71479(18) 0.94922(15) 0.72596(11) 0.0268(6) Uani 1 1 d . . . . .
C25_3 C 0.64141(19) 0.97548(16) 0.73150(12) 0.0313(7) Uani 1 1 d . . . . .
H25_3 H 0.628529 1.007974 0.709664 0.038 Uiso 1 1 calc R U . . .
C26_3 C 0.5845(2) 0.95653(17) 0.76794(13) 0.0356(7) Uani 1 1 d . . . . .
H26_3 H 0.534317 0.975636 0.770314 0.043 Uiso 1 1 calc R U . . .
C27_3 C 0.60256(19) 0.91040(17) 0.79972(13) 0.0334(7) Uani 1 1 d . . . . .
H27_3 H 0.564688 0.89783 0.824667 0.04 Uiso 1 1 calc R U . . .
C28_3 C 0.7752(2) 0.08025(15) 0.90787(13) 0.0322(7) Uani 1 1 d . . . . .
C29_3 C 0.7869(2) 0.09317(17) 0.85076(13) 0.0400(8) Uani 1 1 d . . . . .
H29A_3 H 0.763657 0.052018 0.825722 0.06 Uiso 1 1 calc R U . . .
H29B_3 H 0.846031 0.104145 0.846354 0.06 Uiso 1 1 calc R U . . .
H29C_3 H 0.758389 0.131588 0.843712 0.06 Uiso 1 1 calc R U . . .
C30_3 C 0.6827(2) 0.05995(16) 0.91410(14) 0.0384(8) Uani 1 1 d . . . . .
H30A_3 H 0.661787 0.018057 0.889239 0.058 Uiso 1 1 calc R U . . .
H30B_3 H 0.652205 0.096964 0.906393 0.058 Uiso 1 1 calc R U . . .
H30C_3 H 0.675256 0.051881 0.95064 0.058 Uiso 1 1 calc R U . . .
C31_3 C 0.8187(2) 0.01847(17) 0.91588(15) 0.0460(9) Uani 1 1 d . . . . .
H31A_3 H 0.794562 -0.021162 0.889588 0.069 Uiso 1 1 calc R U . . .
H31B_3 H 0.811398 0.007846 0.951806 0.069 Uiso 1 1 calc R U . . .
H31C_3 H 0.877824 0.029233 0.911378 0.069 Uiso 1 1 calc R U . . .
C32_3 C 0.8148(2) 0.43745(17) 0.90595(14) 0.0435(9) Uani 1 1 d . . . . .
H32A_3 H 0.800561 0.387456 0.894323 0.052 Uiso 1 1 calc R U . . .
H32B_3 H 0.810517 0.460053 0.874022 0.052 Uiso 1 1 calc R U . . .
C33_3 C 0.9020(3) 0.4526(2) 0.93023(17) 0.0581(11) Uani 1 1 d . . . . .
H33A_3 H 0.939772 0.439608 0.903194 0.087 Uiso 1 1 calc R U . . .
H33B_3 H 0.90809 0.426387 0.959527 0.087 Uiso 1 1 calc R U . . .
H33C_3 H 0.915355 0.501624 0.943865 0.087 Uiso 1 1 calc R U . . .
C34_3 C 0.5840(2) 0.39221(16) 1.02842(14) 0.0391(8) Uani 1 1 d . . . . .
H34A_3 H 0.534198 0.413832 1.037033 0.047 Uiso 1 1 calc R U . . .
H34B_3 H 0.565748 0.34986 1.002672 0.047 Uiso 1 1 calc R U . . .
C35_3 C 0.6217(2) 0.37320(19) 1.07839(15) 0.0477(9) Uani 1 1 d . . . . .
H35A_3 H 0.579721 0.344899 1.094556 0.072 Uiso 1 1 calc R U . . .
H35B_3 H 0.642595 0.414895 1.103498 0.072 Uiso 1 1 calc R U . . .
H35C_3 H 0.667552 0.347409 1.069699 0.072 Uiso 1 1 calc R U . . .
C36_3 C 0.8549(2) 0.83319(16) 0.93690(13) 0.0342(7) Uani 1 1 d . . . . .
H36A_3 H 0.83036 0.872901 0.927152 0.041 Uiso 1 1 calc R U . . .
H36B_3 H 0.898836 0.82451 0.912608 0.041 Uiso 1 1 calc R U . . .
C37_3 C 0.8949(2) 0.8526(2) 0.99308(14) 0.0487(9) Uani 1 1 d . . . . .
H37A_3 H 0.938135 0.891999 0.994725 0.073 Uiso 1 1 calc R U . . .
H37B_3 H 0.919552 0.813804 1.003474 0.073 Uiso 1 1 calc R U . . .
H37C_3 H 0.85296 0.864534 1.017425 0.073 Uiso 1 1 calc R U . . .
C38_3 C 0.6352(3) 0.6745(2) 0.81310(15) 0.0575(12) Uani 1 1 d . . . . .
H38A_3 H 0.655159 0.70667 0.78899 0.069 Uiso 0.665(11) 1 calc R U P C 1
H38B_3 H 0.647833 0.628645 0.798158 0.069 Uiso 0.665(11) 1 calc R U P C 1
H38C_3 H 0.67532 0.660476 0.787418 0.069 Uiso 0.335(11) 1 calc R U P C 2
H38D_3 H 0.614495 0.715302 0.802265 0.069 Uiso 0.335(11) 1 calc R U P C 2
C39_3 C 0.5506(4) 0.6717(4) 0.8138(2) 0.051(2) Uani 0.665(11) 1 d . . P C 1
H39A_3 H 0.531081 0.645288 0.841281 0.061 Uiso 0.665(11) 1 calc R U P C 1
H39B_3 H 0.524016 0.649613 0.779009 0.061 Uiso 0.665(11) 1 calc R U P C 1
H39C_3 H 0.536603 0.718268 0.821709 0.061 Uiso 0.665(11) 1 calc R U P C 1
C39B_3 C 0.5609(7) 0.6160(7) 0.8064(5) 0.051(4) Uani 0.335(11) 1 d . . P C 2
H39D_3 H 0.529884 0.614156 0.77196 0.076 Uiso 0.335(11) 1 calc R U P C 2
H39E_3 H 0.524428 0.624796 0.835081 0.076 Uiso 0.335(11) 1 calc R U P C 2
H39F_3 H 0.581347 0.572252 0.807806 0.076 Uiso 0.335(11) 1 calc R U P C 2
C40_3 C 0.7766(2) 0.97334(16) 0.68740(12) 0.0309(7) Uani 1 1 d . . . . .
C41_3 C 0.7481(2) 1.03100(18) 0.66039(14) 0.0413(8) Uani 1 1 d . . . . .
H41A_3 H 0.788596 1.044715 0.635699 0.062 Uiso 1 1 calc R U . . .
H41B_3 H 0.743385 1.070355 0.687479 0.062 Uiso 1 1 calc R U . . .
H41C_3 H 0.694147 1.01479 0.640723 0.062 Uiso 1 1 calc R U . . .
C42_3 C 0.7860(2) 0.91367(18) 0.64343(13) 0.0386(8) Uani 1 1 d . . . . .
H42A_3 H 0.822377 0.930423 0.617516 0.058 Uiso 1 1 calc R U . . .
H42B_3 H 0.731503 0.894507 0.625486 0.058 Uiso 1 1 calc R U . . .
H42C_3 H 0.810019 0.878083 0.65927 0.058 Uiso 1 1 calc R U . . .
C43_3 C 0.8615(2) 1.00181(18) 0.71707(13) 0.0372(8) Uani 1 1 d . . . . .
H43A_3 H 0.899832 1.017667 0.691867 0.056 Uiso 1 1 calc R U . . .
H43B_3 H 0.88326 0.965716 0.733553 0.056 Uiso 1 1 calc R U . . .
H43C_3 H 0.855459 1.04021 0.744711 0.056 Uiso 1 1 calc R U . . .
Zn1_4 Zn 0.84864(2) 0.81639(2) 0.79778(2) 0.02927(9) Uani 1 1 d . . . . .
O1_4 O 0.54265(13) 0.22943(10) 0.94658(8) 0.0316(5) Uani 1 1 d . . . . .
C1_4 C 0.46506(19) 0.22110(14) 0.92785(12) 0.0275(6) Uani 1 1 d . . . . .
C2_4 C 0.4032(2) 0.18121(15) 0.95287(13) 0.0304(7) Uani 1 1 d . . . . .
C3_4 C 0.3222(2) 0.17501(16) 0.93276(13) 0.0342(7) Uani 1 1 d . . . . .
H3_4 H 0.281176 0.149171 0.949401 0.041 Uiso 1 1 calc R U . . .
C4_4 C 0.2967(2) 0.20457(19) 0.88919(14) 0.0418(8) Uani 1 1 d . . . . .
H4_4 H 0.239892 0.199517 0.877043 0.05 Uiso 1 1 calc R U . . .
C5_4 C 0.3557(2) 0.24099(18) 0.86445(15) 0.0417(8) Uani 1 1 d . . . . .
H5_4 H 0.339414 0.260843 0.834534 0.05 Uiso 1 1 calc R U . . .
C6_4 C 0.4401(2) 0.24956(16) 0.88253(13) 0.0330(7) Uani 1 1 d . . . . .
C7_4 C 0.4948(2) 0.28737(17) 0.85196(14) 0.0371(8) Uani 1 1 d . . . . .
H7_4 H 0.468575 0.302566 0.822539 0.045 Uiso 1 1 calc R U . . .
N1_4 N 0.57465(17) 0.30413(12) 0.85814(10) 0.0310(6) Uani 1 1 d . . . . .
C8_4 C 0.6097(2) 0.34779(16) 0.82244(14) 0.0369(8) Uani 1 1 d . . . . .
C9_4 C 0.66933(19) 0.32642(15) 0.78905(12) 0.0289(7) Uani 1 1 d . . . . .
C10_4 C 0.69713(19) 0.36816(16) 0.75255(12) 0.0312(7) Uani 1 1 d . . . . .
H10_4 H 0.738008 0.354122 0.729951 0.037 Uiso 1 1 calc R U . . .
C11_4 C 0.6681(2) 0.42845(17) 0.74790(15) 0.0444(9) Uani 1 1 d . . . . .
C12_4 C 0.6214(3) 0.4539(2) 0.7893(2) 0.0288(12) Uani 0.744(9) 1 d . . P D 1
H12_4 H 0.609307 0.499438 0.791386 0.035 Uiso 0.744(9) 1 calc R U P D 1
C13_4 C 0.5923(3) 0.4152(2) 0.8273(2) 0.0264(11) Uani 0.744(9) 1 d . . P D 1
C12B_4 C 0.5852(8) 0.4371(6) 0.7634(5) 0.021(3) Uani 0.256(9) 1 d . . P D 2
H12B_4 H 0.553014 0.466569 0.748022 0.025 Uiso 0.256(9) 1 calc R U P D 2
C13B_4 C 0.5559(8) 0.3992(6) 0.8023(6) 0.018(3) Uani 0.256(9) 1 d . . P D 2
C14_4 C 0.6924(2) 0.46995(17) 0.70481(15) 0.0452(9) Uani 1 1 d . . . . .
H14A_4 H 0.64129 0.476864 0.684703 0.054 Uiso 1 1 calc R U . . .
H14B_4 H 0.72428 0.442939 0.679761 0.054 Uiso 1 1 calc R U . . .
C15_4 C 0.7435(2) 0.53979(16) 0.72405(15) 0.0415(9) Uani 1 1 d . . . . .
C16_4 C 0.7894(2) 0.55525(17) 0.77260(14) 0.0438(9) Uani 1 1 d . . . . .
H16_4 H 0.787007 0.521946 0.795747 0.053 Uiso 1 1 calc R U . . .
C17_4 C 0.8392(2) 0.61804(16) 0.78879(13) 0.0411(9) Uani 1 1 d . . . . .
C18_4 C 0.8424(2) 0.66626(16) 0.75351(14) 0.0398(8) Uani 1 1 d . . . . .
C19_4 C 0.7949(2) 0.65320(16) 0.70491(13) 0.0387(8) Uani 1 1 d . . . . .
N2_4 N 0.89432(19) 0.73111(13) 0.76920(11) 0.0364(6) Uani 1 1 d . . . . .
C20_4 C 0.7461(2) 0.58981(16) 0.69093(14) 0.0406(8) Uani 1 1 d . . . . .
H20_4 H 0.713513 0.580216 0.657895 0.049 Uiso 1 1 calc R U . . .
C21_4 C 0.9734(2) 0.73196(18) 0.76874(14) 0.0435(9) Uani 1 1 d . . . . .
H21_4 H 0.99062 0.689758 0.754475 0.052 Uiso 1 1 calc R U . . .
C22_4 C 1.0385(2) 0.78646(18) 0.78636(14) 0.0412(8) Uani 1 1 d . . . . .
C23_4 C 1.0267(2) 0.85159(17) 0.81478(13) 0.0359(8) Uani 1 1 d . . . . .
O2_4 O 0.95340(13) 0.86482(11) 0.82790(9) 0.0336(5) Uani 1 1 d . . . . .
C24_4 C 1.0971(2) 0.90262(19) 0.82986(13) 0.0390(8) Uani 1 1 d . . . . .
C25_4 C 1.1741(2) 0.8863(2) 0.81732(16) 0.0525(10) Uani 1 1 d . . . . .
H25_4 H 1.220948 0.920381 0.8273 0.063 Uiso 1 1 calc R U . . .
C26_4 C 1.1865(3) 0.8227(3) 0.79087(18) 0.0632(12) Uani 1 1 d . . . . .
H26_4 H 1.240618 0.813601 0.783583 0.076 Uiso 1 1 calc R U . . .
C27_4 C 1.1199(3) 0.7738(2) 0.77559(18) 0.0616(12) Uani 1 1 d . . . . .
H27_4 H 1.128006 0.730368 0.757361 0.074 Uiso 1 1 calc R U . . .
C28_4 C 0.4286(2) 0.14669(15) 1.00017(13) 0.0313(7) Uani 1 1 d . . . . .
C29_4 C 0.3536(2) 0.10548(17) 1.02005(14) 0.0407(8) Uani 1 1 d . . . . .
H29A_4 H 0.37195 0.084377 1.050212 0.061 Uiso 1 1 calc R U . . .
H29B_4 H 0.327478 0.069662 0.991232 0.061 Uiso 1 1 calc R U . . .
H29C_4 H 0.31351 0.136152 1.031353 0.061 Uiso 1 1 calc R U . . .
C30_4 C 0.4894(2) 0.09625(17) 0.98336(14) 0.0388(8) Uani 1 1 d . . . . .
H30A_4 H 0.506173 0.075182 1.013928 0.058 Uiso 1 1 calc R U . . .
H30B_4 H 0.538409 0.120895 0.970704 0.058 Uiso 1 1 calc R U . . .
H30C_4 H 0.462491 0.060539 0.954736 0.058 Uiso 1 1 calc R U . . .
C31_4 C 0.4678(2) 0.20100(17) 1.04678(13) 0.0386(8) Uani 1 1 d . . . . .
H31A_4 H 0.482967 0.178598 1.076954 0.058 Uiso 1 1 calc R U . . .
H31B_4 H 0.42814 0.232349 1.057299 0.058 Uiso 1 1 calc R U . . .
H31C_4 H 0.517539 0.22681 1.035925 0.058 Uiso 1 1 calc R U . . .
C32_4 C 0.7017(2) 0.25988(19) 0.79268(15) 0.0456(9) Uani 1 1 d . U . . .
H32A_4 H 0.726925 0.262094 0.829275 0.055 Uiso 0.870(7) 1 calc R U P E 1
H32B_4 H 0.654141 0.222719 0.787111 0.055 Uiso 0.870(7) 1 calc R U P E 1
H32C_4 H 0.6867 0.244008 0.826321 0.055 Uiso 0.130(7) 1 calc R U P E 2
H32D_4 H 0.762856 0.267118 0.793082 0.055 Uiso 0.130(7) 1 calc R U P E 2
C33_4 C 0.7638(4) 0.2409(3) 0.7546(2) 0.092(2) Uani 0.870(7) 1 d . U P E 1
H33A_4 H 0.779515 0.19638 0.759774 0.137 Uiso 0.870(7) 1 calc R U P E 1
H33B_4 H 0.812998 0.275716 0.761025 0.137 Uiso 0.870(7) 1 calc R U P E 1
H33C_4 H 0.739867 0.238054 0.718096 0.137 Uiso 0.870(7) 1 calc R U P E 1
C33B_4 C 0.663(3) 0.201(2) 0.7417(16) 0.092(2) Uani 0.130(7) 1 d . . P E 2
H33D_4 H 0.684874 0.15783 0.744901 0.137 Uiso 0.130(7) 1 calc R U P E 2
H33E_4 H 0.602498 0.19294 0.74162 0.137 Uiso 0.130(7) 1 calc R U P E 2
H33F_4 H 0.678559 0.216022 0.708423 0.137 Uiso 0.130(7) 1 calc R U P E 2
C34_4 C 0.5415(4) 0.4482(3) 0.8697(2) 0.0307(14) Uani 0.744(9) 1 d . . P D 1
H34A_4 H 0.52861 0.416139 0.89524 0.037 Uiso 0.744(9) 1 calc R U P D 1
H34B_4 H 0.575193 0.490061 0.889573 0.037 Uiso 0.744(9) 1 calc R U P D 1
C35_4 C 0.4614(3) 0.4669(3) 0.84719(19) 0.0399(14) Uani 0.744(9) 1 d . . P D 1
H35A_4 H 0.43431 0.491676 0.875822 0.06 Uiso 0.744(9) 1 calc R U P D 1
H35B_4 H 0.424838 0.425156 0.831112 0.06 Uiso 0.744(9) 1 calc R U P D 1
H35C_4 H 0.473236 0.496137 0.820039 0.06 Uiso 0.744(9) 1 calc R U P D 1
C34B_4 C 0.4889(7) 0.4262(6) 0.8354(5) 0.026(3) Uani 0.256(9) 1 d . . P D 2
H34C_4 H 0.461938 0.458186 0.816237 0.031 Uiso 0.256(9) 1 calc R U P D 2
H34D_4 H 0.446193 0.387315 0.838782 0.031 Uiso 0.256(9) 1 calc R U P D 2
C35B_4 C 0.5191(14) 0.4602(12) 0.8869(9) 0.051(6) Uani 0.256(9) 1 d . . P D 2
H35D_4 H 0.474882 0.481501 0.904194 0.076 Uiso 0.256(9) 1 calc R U P D 2
H35E_4 H 0.56553 0.495644 0.884034 0.076 Uiso 0.256(9) 1 calc R U P D 2
H35F_4 H 0.538001 0.427146 0.908028 0.076 Uiso 0.256(9) 1 calc R U P D 2
C36_4 C 0.8850(3) 0.63209(18) 0.84324(14) 0.0499(10) Uani 1 1 d . . . . .
H36A_4 H 0.846736 0.617686 0.869511 0.06 Uiso 1 1 calc R U . . .
H36B_4 H 0.902701 0.682008 0.852996 0.06 Uiso 1 1 calc R U . . .
C37_4 C 0.9606(3) 0.5953(2) 0.84653(17) 0.0625(12) Uani 1 1 d . . . . .
H37A_4 H 0.98679 0.605462 0.882923 0.094 Uiso 1 1 calc R U . . .
H37B_4 H 1.000085 0.611039 0.821911 0.094 Uiso 1 1 calc R U . . .
H37C_4 H 0.943623 0.545855 0.836866 0.094 Uiso 1 1 calc R U . . .
C38_4 C 0.7974(3) 0.70520(17) 0.66717(14) 0.0444(9) Uani 1 1 d . . . . .
H38A_4 H 0.802584 0.751659 0.688191 0.053 Uiso 1 1 calc R U . . .
H38B_4 H 0.744466 0.697286 0.644764 0.053 Uiso 1 1 calc R U . . .
C39_4 C 0.8685(3) 0.7022(2) 0.63117(16) 0.0614(12) Uani 1 1 d . . . . .
H39A_4 H 0.867105 0.737147 0.607947 0.092 Uiso 1 1 calc R U . . .
H39B_4 H 0.862855 0.656824 0.609385 0.092 Uiso 1 1 calc R U . . .
H39C_4 H 0.921219 0.710801 0.653035 0.092 Uiso 1 1 calc R U . . .
C40_4 C 1.0863(2) 0.97365(18) 0.85953(13) 0.0395(8) Uani 1 1 d . . . . .
C41_4 C 1.0560(3) 0.9656(2) 0.91466(14) 0.0522(10) Uani 1 1 d . . . . .
H41A_4 H 1.046269 1.010227 0.933098 0.078 Uiso 1 1 calc R U . . .
H41B_4 H 1.098159 0.947907 0.935616 0.078 Uiso 1 1 calc R U . . .
H41C_4 H 1.004411 0.933551 0.910367 0.078 Uiso 1 1 calc R U . . .
C42_4 C 1.0236(2) 1.00667(17) 0.82853(14) 0.0382(8) Uani 1 1 d . . . . .
H42A_4 H 1.023013 1.053834 0.84588 0.057 Uiso 1 1 calc R U . . .
H42B_4 H 0.96843 0.980465 0.827844 0.057 Uiso 1 1 calc R U . . .
H42C_4 H 1.039379 1.006859 0.792018 0.057 Uiso 1 1 calc R U . . .
C43_4 C 1.1681(2) 1.0229(2) 0.86829(16) 0.0555(11) Uani 1 1 d . . . . .
H43A_4 H 1.158341 1.067787 0.886291 0.083 Uiso 1 1 calc R U . . .
H43B_4 H 1.189953 1.027855 0.833833 0.083 Uiso 1 1 calc R U . . .
H43C_4 H 1.208288 1.00463 0.890332 0.083 Uiso 1 1 calc R U . . .

loop_
_atom_site_aniso_label
_atom_site_aniso_U_11
_atom_site_aniso_U_22
_atom_site_aniso_U_33
_atom_site_aniso_U_23
_atom_site_aniso_U_13
_atom_site_aniso_U_12
N3 0.059(2) 0.064(2) 0.066(2) 0.0068(19) -0.006(2) 0.0017(19)
C44 0.050(2) 0.062(3) 0.048(2) 0.004(2) 0.002(2) 0.008(2)
C45 0.071(3) 0.105(4) 0.057(3) 0.029(3) 0.020(2) 0.013(3)
N4 0.118(4) 0.070(3) 0.055(2) 0.006(2) 0.002(2) -0.023(3)
C46 0.082(3) 0.048(2) 0.048(2) -0.003(2) -0.006(2) -0.006(2)
C47 0.074(3) 0.042(2) 0.056(3) 0.0005(19) 0.014(2) 0.001(2)
N5 0.128(5) 0.133(6) 0.231(8) 0.103(6) 0.041(5) 0.051(4)
C48 0.079(4) 0.107(5) 0.077(4) 0.032(3) 0.017(3) 0.033(4)
C49 0.092(4) 0.131(6) 0.061(3) 0.011(3) 0.005(3) 0.034(4)
N6 0.056(2) 0.088(3) 0.051(2) 0.019(2) -0.0004(17) 0.018(2)
C50 0.036(2) 0.069(3) 0.059(3) 0.028(2) -0.0038(18) 0.004(2)
C51 0.057(3) 0.052(3) 0.170(6) 0.025(3) -0.028(3) -0.012(2)
Zn1_1 0.02938(19) 0.02582(18) 0.02155(17) 0.00670(13) 0.00344(14) 0.00384(14)
O1_1 0.0353(12) 0.0417(13) 0.0282(11) 0.0167(10) 0.0073(10) 0.0110(10)
C1_1 0.0298(17) 0.0353(17) 0.0230(15) 0.0099(13) -0.0005(13) 0.0020(13)
C2_1 0.0271(16) 0.0399(18) 0.0316(17) 0.0136(14) 0.0018(13) 0.0068(14)
C3_1 0.0331(18) 0.0415(19) 0.0364(18) 0.0183(15) -0.0012(14) 0.0103(14)
C4_1 0.0373(19) 0.0408(19) 0.0299(17) 0.0168(14) 0.0053(14) 0.0026(15)
C5_1 0.0311(17) 0.0323(17) 0.0286(16) 0.0090(13) 0.0050(13) 0.0019(13)
C6_1 0.0280(16) 0.0287(15) 0.0203(14) 0.0051(12) 0.0015(12) 0.0012(12)
C7_1 0.0249(15) 0.0260(15) 0.0243(15) 0.0045(12) 0.0026(12) -0.0002(12)
N1_1 0.0279(13) 0.0268(13) 0.0232(13) 0.0056(10) 0.0009(10) 0.0022(10)
C8_1 0.0273(16) 0.0250(15) 0.0238(15) 0.0099(12) 0.0060(12) 0.0034(12)
C9_1 0.0290(16) 0.0280(16) 0.0240(15) 0.0073(12) 0.0043(12) 0.0005(12)
C10_1 0.0358(18) 0.0222(15) 0.0277(16) 0.0011(12) 0.0068(13) 0.0022(13)
C11_1 0.0321(17) 0.0242(15) 0.0295(16) 0.0075(12) 0.0058(13) 0.0022(12)
C12_1 0.0292(16) 0.0250(15) 0.0275(16) 0.0081(12) 0.0007(13) 0.0029(12)
C13_1 0.0314(16) 0.0233(15) 0.0215(14) 0.0084(11) 0.0032(12) 0.0046(12)
C14_1 0.0314(17) 0.0245(15) 0.0381(18) 0.0045(13) 0.0058(14) 0.0061(13)
C15_1 0.0289(16) 0.0254(15) 0.0281(16) 0.0031(12) -0.0034(13) 0.0040(12)
C16_1 0.0248(16) 0.0286(16) 0.0283(16) 0.0053(12) -0.0009(12) 0.0035(12)
C17_1 0.0256(16) 0.0260(15) 0.0270(16) 0.0015(12) -0.0042(12) 0.0062(12)
C18_1 0.0295(16) 0.0243(15) 0.0254(15) 0.0038(12) -0.0035(12) 0.0056(12)
C19_1 0.0332(17) 0.0271(16) 0.0265(16) 0.0034(12) -0.0007(13) 0.0053(13)
N2_1 0.0292(14) 0.0261(13) 0.0281(14) 0.0067(10) 0.0016(11) 0.0065(10)
C20_1 0.0332(17) 0.0294(16) 0.0284(16) 0.0033(13) 0.0030(13) 0.0079(13)
C21_1 0.0303(17) 0.0298(16) 0.0330(17) 0.0027(13) -0.0003(13) 0.0104(13)
C22_1 0.0380(18) 0.0315(17) 0.0290(16) 0.0078(13) 0.0036(14) 0.0138(14)
C23_1 0.0326(18) 0.0297(17) 0.0377(19) 0.0049(14) 0.0094(14) 0.0068(13)
O2_1 0.0512(15) 0.0408(14) 0.0316(13) 0.0065(10) 0.0044(11) -0.0105(11)
C24_1 0.043(2) 0.0342(18) 0.044(2) 0.0114(15) 0.0146(16) 0.0087(15)
C25_1 0.063(3) 0.040(2) 0.053(2) 0.0215(18) 0.009(2) 0.0114(18)
C26_1 0.086(3) 0.051(2) 0.040(2) 0.0211(19) -0.004(2) 0.012(2)
C27_1 0.060(2) 0.0373(19) 0.0368(19) 0.0104(15) -0.0031(17) 0.0111(17)
C28_1 0.043(2) 0.065(3) 0.047(2) 0.0319(19) 0.0169(17) 0.0283(19)
C29_1 0.072(3) 0.079(3) 0.044(2) 0.017(2) 0.022(2) 0.049(2)
C30_1 0.053(3) 0.086(3) 0.067(3) 0.045(2) 0.030(2) 0.043(2)
C31_1 0.038(2) 0.089(3) 0.086(3) 0.059(3) 0.024(2) 0.022(2)
C32_1 0.0310(17) 0.0328(17) 0.0320(17) -0.0006(13) 0.0008(14) -0.0019(13)
C33_1 0.045(2) 0.056(2) 0.0300(18) 0.0025(16) -0.0073(16) -0.0097(17)
C34_1 0.0314(17) 0.0325(17) 0.0245(15) 0.0032(13) -0.0015(13) 0.0085(13)
C35_1 0.088(3) 0.0237(17) 0.036(2) -0.0029(14) 0.0089(19) 0.0097(18)
C36_1 0.0274(16) 0.0274(16) 0.0370(18) 0.0046(13) 0.0028(13) 0.0059(13)
C37_1 0.0363(19) 0.0322(17) 0.0382(19) 0.0042(14) 0.0095(15) 0.0072(14)
C38_1 0.0400(19) 0.0292(16) 0.0319(17) 0.0064(13) 0.0070(14) 0.0094(14)
C39_1 0.0371(19) 0.050(2) 0.0364(19) 0.0068(16) 0.0047(15) 0.0108(16)
C40_1 0.064(3) 0.0328(19) 0.057(2) 0.0086(17) 0.022(2) -0.0065(18)
C41_1 0.074(3) 0.066(3) 0.075(3) 0.032(2) -0.013(3) -0.032(2)
C42_1 0.119(4) 0.044(3) 0.087(4) -0.015(2) 0.059(3) -0.026(3)
C43_1 0.074(3) 0.039(2) 0.081(3) 0.019(2) 0.018(3) -0.003(2)
Zn1_2 0.02880(19) 0.02710(18) 0.02816(19) 0.00377(14) 0.00092(15) 0.00337(14)
O1_2 0.0373(12) 0.0288(11) 0.0240(11) 0.0058(9) 0.0029(9) -0.0013(9)
C1_2 0.0376(18) 0.0292(16) 0.0229(15) 0.0077(12) 0.0055(13) 0.0080(13)
C2_2 0.0432(19) 0.0351(18) 0.0238(16) 0.0026(13) 0.0013(14) 0.0130(15)
C3_2 0.074(3) 0.046(2) 0.0264(18) 0.0058(15) 0.0126(18) 0.0224(19)
C4_2 0.112(4) 0.044(2) 0.043(2) 0.0166(18) 0.044(2) 0.019(2)
C5_2 0.091(3) 0.0317(19) 0.050(2) 0.0103(17) 0.041(2) 0.0065(19)
C6_2 0.055(2) 0.0271(17) 0.0322(18) 0.0072(14) 0.0148(16) 0.0059(15)
C7_2 0.0386(19) 0.0249(16) 0.044(2) 0.0079(14) 0.0156(15) -0.0004(13)
N1_2 0.0317(14) 0.0236(13) 0.0289(14) 0.0019(10) 0.0049(11) 0.0029(10)
C8_2 0.0270(16) 0.0242(15) 0.0330(17) 0.0004(12) 0.0047(13) 0.0011(12)
C9_2 0.0308(18) 0.0306(17) 0.0426(19) 0.0024(14) -0.0011(15) 0.0060(13)
C10_2 0.0266(17) 0.0365(18) 0.0339(18) -0.0016(14) -0.0027(13) 0.0034(13)
C11_2 0.0246(16) 0.0284(16) 0.0325(17) 0.0009(13) 0.0064(13) 0.0027(12)
C12_2 0.0283(16) 0.0260(15) 0.0314(17) 0.0036(13) 0.0077(13) 0.0036(12)
C13_2 0.0268(16) 0.0257(15) 0.0287(16) 0.0058(12) 0.0070(13) 0.0003(12)
C14_2 0.0253(16) 0.0284(16) 0.0386(18) -0.0028(13) 0.0041(14) 0.0013(13)
C15_2 0.0260(16) 0.0273(16) 0.0296(16) -0.0033(12) -0.0009(13) 0.0007(12)
C16_2 0.0247(17) 0.0306(18) 0.083(3) 0.0116(18) 0.0071(18) -0.0024(14)
C17_2 0.0265(18) 0.0257(17) 0.088(3) 0.0080(18) -0.0024(18) 0.0012(14)
C18_2 0.0279(16) 0.0271(16) 0.0312(17) -0.0017(13) -0.0036(13) 0.0051(13)
C19_2 0.0273(16) 0.0305(16) 0.0291(16) 0.0070(13) 0.0023(13) 0.0054(13)
N2_2 0.0272(14) 0.0285(14) 0.0330(15) 0.0002(11) -0.0011(11) 0.0061(11)
C20_2 0.0301(17) 0.0251(15) 0.0321(17) 0.0063(13) 0.0022(13) 0.0028(12)
C21_2 0.0314(17) 0.0296(16) 0.0346(18) 0.0031(13) -0.0083(14) 0.0058(13)
C22_2 0.0300(17) 0.0294(16) 0.0324(17) 0.0031(13) -0.0008(13) 0.0051(13)
C23_2 0.0309(17) 0.0223(15) 0.0282(16) 0.0040(12) 0.0032(13) 0.0012(12)
O2_2 0.0325(12) 0.0275(11) 0.0272(11) 0.0062(9) 0.0008(9) 0.0089(9)
C24_2 0.0258(16) 0.0274(16) 0.0342(17) 0.0071(13) 0.0022(13) 0.0010(12)
C25_2 0.0346(18) 0.0396(19) 0.0348(18) 0.0024(14) 0.0088(15) 0.0071(15)
C26_2 0.044(2) 0.049(2) 0.0292(18) 0.0018(15) 0.0003(15) 0.0064(17)
C27_2 0.0388(19) 0.0396(19) 0.0345(18) 0.0029(15) -0.0075(15) 0.0089(15)
C28_2 0.040(2) 0.044(2) 0.0340(19) -0.0113(15) -0.0041(15) 0.0009(16)
C29_2 0.046(2) 0.081(3) 0.049(2) -0.023(2) 0.0013(19) -0.002(2)
C30_2 0.053(3) 0.068(3) 0.051(2) -0.025(2) -0.003(2) 0.004(2)
C31_2 0.071(3) 0.0257(18) 0.059(3) 0.0014(17) 0.007(2) -0.0025(17)
C32_2 0.051(2) 0.037(2) 0.064(3) -0.0094(18) -0.028(2) 0.0145(17)
C33_2 0.031(3) 0.049(4) 0.059(4) 0.012(3) 0.002(3) 0.012(3)
C33B_2 0.060(7) 0.032(5) 0.022(5) 0.010(4) -0.006(4) 0.007(4)
C34_2 0.0360(18) 0.0247(15) 0.0256(16) 0.0033(12) 0.0041(13) 0.0016(13)
C35_2 0.0352(18) 0.0396(19) 0.0326(18) 0.0143(14) 0.0002(14) 0.0015(14)
C36_2 0.0299(18) 0.0391(19) 0.059(2) 0.0231(17) 0.0114(16) 0.0093(14)
C37_2 0.051(3) 0.091(3) 0.054(3) 0.040(2) 0.008(2) -0.002(2)
C38B_2 0.032(3) 0.029(3) 0.094(8) 0.023(6) -0.019(6) -0.005(2)
C39B_2 0.131(7) 0.028(3) 0.089(7) 0.009(4) -0.045(7) -0.012(4)
C38_2 0.032(3) 0.029(3) 0.094(8) 0.023(6) -0.019(6) -0.005(2)
C39_2 0.131(7) 0.028(3) 0.089(7) 0.009(4) -0.045(7) -0.012(4)
C40_2 0.0290(17) 0.0322(17) 0.0384(18) 0.0075(14) 0.0065(14) 0.0085(13)
C41_2 0.042(2) 0.063(3) 0.049(2) 0.0105(19) 0.0111(17) 0.0272(19)
C42_2 0.0387(19) 0.0328(18) 0.049(2) 0.0125(15) 0.0084(16) 0.0132(15)
C43_2 0.0310(19) 0.044(2) 0.055(2) 0.0143(17) -0.0046(16) 0.0055(15)
O1_3 0.0401(13) 0.0212(10) 0.0275(11) 0.0008(8) 0.0002(10) 0.0037(9)
Zn1_3 0.0320(2) 0.01979(17) 0.03103(19) 0.00215(14) 0.00558(15) 0.00027(14)
C1_3 0.0350(17) 0.0223(15) 0.0242(15) 0.0051(12) 0.0077(13) 0.0034(12)
C2_3 0.0380(18) 0.0245(15) 0.0287(16) 0.0050(12) 0.0090(14) 0.0064(13)
C3_3 0.043(2) 0.0327(18) 0.0397(19) 0.0034(15) 0.0039(16) 0.0149(15)
C4_3 0.049(2) 0.047(2) 0.042(2) 0.0055(17) -0.0090(17) 0.0166(17)
C5_3 0.047(2) 0.0339(18) 0.0361(19) -0.0025(14) -0.0064(16) 0.0063(15)
C6_3 0.0368(18) 0.0239(15) 0.0285(16) 0.0044(12) 0.0013(13) 0.0020(13)
C7_3 0.0388(18) 0.0227(15) 0.0259(16) 0.0010(12) 0.0042(14) -0.0029(13)
N1_3 0.0382(15) 0.0177(12) 0.0257(13) 0.0022(10) 0.0080(11) 0.0029(10)
C8_3 0.0404(18) 0.0168(14) 0.0219(15) 0.0001(11) 0.0019(13) -0.0006(12)
C9_3 0.050(2) 0.0251(16) 0.0285(17) 0.0030(13) 0.0120(15) 0.0004(14)
C10_3 0.063(2) 0.0235(16) 0.0330(18) 0.0095(13) 0.0167(17) -0.0004(15)
C11_3 0.062(2) 0.0194(15) 0.0265(16) 0.0058(12) 0.0066(15) 0.0065(15)
C12_3 0.049(2) 0.0224(15) 0.0306(17) 0.0051(13) 0.0053(15) 0.0078(14)
C13_3 0.0382(18) 0.0225(15) 0.0281(16) 0.0051(12) 0.0015(13) 0.0020(13)
C14_3 0.086(3) 0.0188(16) 0.0364(19) 0.0088(14) 0.0199(19) 0.0094(17)
C15_3 0.069(2) 0.0176(15) 0.0322(18) 0.0063(13) 0.0140(17) 0.0073(15)
C16_3 0.052(2) 0.0237(16) 0.0277(16) 0.0051(13) 0.0075(15) 0.0152(14)
C17_3 0.0391(18) 0.0188(14) 0.0294(16) 0.0037(12) 0.0038(13) 0.0083(13)
C18_3 0.0443(19) 0.0230(15) 0.0285(16) 0.0075(12) 0.0088(14) 0.0040(13)
C19_3 0.064(2) 0.0234(16) 0.0287(17) 0.0018(13) 0.0047(16) -0.0067(15)
N2_3 0.0346(15) 0.0216(12) 0.0270(13) 0.0068(10) 0.0026(11) 0.0023(11)
C20_3 0.081(3) 0.0201(16) 0.037(2) 0.0060(14) 0.0079(19) -0.0115(17)
C21_3 0.0327(17) 0.0285(16) 0.0244(15) 0.0051(12) 0.0020(13) -0.0050(13)
C22_3 0.0245(16) 0.0291(16) 0.0270(16) 0.0046(12) 0.0011(12) 0.0002(12)
C23_3 0.0271(16) 0.0245(15) 0.0242(15) 0.0018(12) -0.0004(12) 0.0004(12)
O2_3 0.0330(12) 0.0354(12) 0.0343(12) 0.0137(10) 0.0108(10) 0.0110(10)
C24_3 0.0277(16) 0.0289(16) 0.0227(15) 0.0039(12) -0.0002(12) 0.0006(12)
C25_3 0.0333(18) 0.0336(17) 0.0271(16) 0.0063(13) -0.0033(13) 0.0060(14)
C26_3 0.0268(17) 0.045(2) 0.0356(18) 0.0065(15) 0.0006(14) 0.0085(14)
C27_3 0.0269(17) 0.0434(19) 0.0299(17) 0.0096(14) 0.0024(13) 0.0009(14)
C28_3 0.045(2) 0.0199(15) 0.0327(17) 0.0027(12) 0.0084(15) 0.0080(13)
C29_3 0.054(2) 0.0314(18) 0.0342(18) 0.0005(14) 0.0129(16) 0.0048(16)
C30_3 0.048(2) 0.0228(16) 0.044(2) 0.0033(14) 0.0138(16) 0.0017(14)
C31_3 0.063(3) 0.0260(17) 0.051(2) 0.0014(15) 0.0068(19) 0.0173(17)
C32_3 0.058(2) 0.0280(18) 0.045(2) 0.0063(15) 0.0190(18) 0.0010(16)
C33_3 0.065(3) 0.049(2) 0.063(3) 0.012(2) 0.017(2) 0.010(2)
C34_3 0.049(2) 0.0188(15) 0.050(2) 0.0044(14) 0.0168(17) 0.0038(14)
C35_3 0.060(2) 0.039(2) 0.047(2) 0.0100(17) 0.0202(19) 0.0029(17)
C36_3 0.0330(18) 0.0349(18) 0.0356(18) 0.0069(14) 0.0029(14) 0.0067(14)
C37_3 0.035(2) 0.066(3) 0.040(2) 0.0007(18) 0.0064(16) -0.0059(18)
C38_3 0.078(3) 0.049(2) 0.035(2) 0.0062(17) -0.001(2) -0.026(2)
C39_3 0.040(3) 0.072(6) 0.038(3) 0.002(3) 0.005(3) 0.004(3)
C39B_3 0.047(7) 0.038(8) 0.060(8) -0.005(6) 0.000(6) -0.004(5)
C40_3 0.0325(17) 0.0357(17) 0.0262(16) 0.0106(13) 0.0025(13) 0.0048(13)
C41_3 0.045(2) 0.048(2) 0.0364(19) 0.0209(16) 0.0071(16) 0.0085(16)
C42_3 0.042(2) 0.047(2) 0.0287(17) 0.0059(15) 0.0088(15) 0.0096(16)
C43_3 0.0330(18) 0.047(2) 0.0318(18) 0.0130(15) 0.0057(14) -0.0044(15)
Zn1_4 0.0356(2) 0.02350(18) 0.0317(2) 0.00778(14) 0.00839(16) 0.00894(15)
O1_4 0.0344(13) 0.0270(11) 0.0334(12) 0.0080(9) 0.0035(10) 0.0000(9)
C1_4 0.0311(17) 0.0170(14) 0.0345(17) 0.0018(12) 0.0069(13) 0.0045(12)
C2_4 0.0355(18) 0.0213(15) 0.0354(17) 0.0060(13) 0.0077(14) 0.0038(13)
C3_4 0.0306(18) 0.0297(17) 0.0422(19) 0.0060(14) 0.0110(15) 0.0000(13)
C4_4 0.0307(18) 0.050(2) 0.047(2) 0.0134(17) 0.0060(16) 0.0070(16)
C5_4 0.0319(19) 0.051(2) 0.048(2) 0.0229(17) 0.0053(16) 0.0094(16)
C6_4 0.0335(18) 0.0274(16) 0.0421(19) 0.0133(14) 0.0082(15) 0.0077(13)
C7_4 0.0355(19) 0.0368(18) 0.046(2) 0.0203(15) 0.0085(15) 0.0146(15)
N1_4 0.0377(16) 0.0214(13) 0.0375(15) 0.0098(11) 0.0127(12) 0.0072(11)
C8_4 0.045(2) 0.0258(16) 0.044(2) 0.0121(14) 0.0195(16) 0.0078(14)
C9_4 0.0323(17) 0.0255(15) 0.0287(16) 0.0011(12) 0.0034(13) 0.0064(13)
C10_4 0.0310(17) 0.0326(17) 0.0310(17) 0.0026(13) 0.0082(13) 0.0082(13)
C11_4 0.055(2) 0.0269(17) 0.057(2) 0.0149(16) 0.0290(19) 0.0096(16)
C12_4 0.039(3) 0.019(2) 0.028(3) 0.0022(19) 0.008(2) 0.0055(19)
C13_4 0.029(3) 0.024(2) 0.026(3) 0.0039(19) 0.004(2) 0.0017(19)
C12B_4 0.029(7) 0.015(6) 0.016(6) 0.004(5) -0.011(5) -0.006(5)
C13B_4 0.013(6) 0.017(6) 0.022(7) 0.000(5) 0.003(5) 0.000(4)
C14_4 0.058(2) 0.0319(18) 0.051(2) 0.0103(16) 0.0317(19) 0.0083(16)
C15_4 0.058(2) 0.0258(17) 0.047(2) 0.0112(15) 0.0321(18) 0.0105(15)
C16_4 0.073(3) 0.0285(18) 0.039(2) 0.0157(15) 0.0318(19) 0.0180(17)
C17_4 0.067(3) 0.0264(17) 0.0359(19) 0.0079(14) 0.0231(17) 0.0175(16)
C18_4 0.062(2) 0.0259(17) 0.0367(19) 0.0083(14) 0.0216(17) 0.0140(16)
C19_4 0.058(2) 0.0259(17) 0.0368(19) 0.0085(14) 0.0215(17) 0.0113(15)
N2_4 0.0531(19) 0.0257(14) 0.0342(15) 0.0074(11) 0.0136(13) 0.0126(13)
C20_4 0.059(2) 0.0291(17) 0.0385(19) 0.0081(14) 0.0236(17) 0.0112(16)
C21_4 0.060(3) 0.0343(19) 0.045(2) 0.0139(16) 0.0229(18) 0.0227(17)
C22_4 0.045(2) 0.042(2) 0.046(2) 0.0187(16) 0.0176(17) 0.0204(17)
C23_4 0.0371(19) 0.0431(19) 0.0345(18) 0.0188(15) 0.0097(15) 0.0145(15)
O2_4 0.0337(12) 0.0316(12) 0.0385(13) 0.0082(10) 0.0102(10) 0.0097(9)
C24_4 0.0332(18) 0.054(2) 0.0345(18) 0.0213(16) 0.0032(15) 0.0089(16)
C25_4 0.038(2) 0.076(3) 0.051(2) 0.030(2) 0.0055(18) 0.013(2)
C26_4 0.041(2) 0.088(3) 0.075(3) 0.036(3) 0.021(2) 0.032(2)
C27_4 0.062(3) 0.070(3) 0.070(3) 0.033(2) 0.029(2) 0.040(2)
C28_4 0.0342(18) 0.0245(15) 0.0378(18) 0.0114(13) 0.0116(14) 0.0018(13)
C29_4 0.046(2) 0.0336(18) 0.045(2) 0.0172(15) 0.0123(17) 0.0004(15)
C30_4 0.050(2) 0.0305(17) 0.0410(19) 0.0135(15) 0.0113(16) 0.0118(15)
C31_4 0.047(2) 0.0333(18) 0.0361(19) 0.0101(14) 0.0090(16) 0.0013(15)
C32_4 0.057(2) 0.045(2) 0.044(2) 0.0151(17) 0.0101(17) 0.0278(18)
C33_4 0.133(6) 0.082(4) 0.095(4) 0.051(3) 0.070(4) 0.076(4)
C33B_4 0.133(6) 0.082(4) 0.095(4) 0.051(3) 0.070(4) 0.076(4)
C34_4 0.037(4) 0.025(3) 0.031(3) 0.008(2) 0.003(3) 0.006(2)
C35_4 0.040(3) 0.052(3) 0.032(3) 0.007(2) 0.006(2) 0.018(2)
C34B_4 0.017(6) 0.020(7) 0.039(7) 0.003(5) 0.009(5) 0.002(5)
C35B_4 0.039(12) 0.054(12) 0.057(15) -0.004(10) 0.011(9) 0.010(9)
C36_4 0.085(3) 0.0306(19) 0.040(2) 0.0110(15) 0.021(2) 0.0155(19)
C37_4 0.092(3) 0.047(2) 0.053(3) 0.014(2) 0.008(2) 0.018(2)
C38_4 0.070(3) 0.0264(17) 0.040(2) 0.0115(15) 0.0151(18) 0.0065(17)
C39_4 0.093(3) 0.050(2) 0.049(2) 0.0262(19) 0.028(2) 0.006(2)
C40_4 0.0355(19) 0.050(2) 0.0336(18) 0.0170(16) 0.0003(15) -0.0050(16)
C41_4 0.060(3) 0.063(3) 0.0311(19) 0.0125(18) 0.0035(18) -0.004(2)
C42_4 0.0387(19) 0.0341(18) 0.042(2) 0.0116(15) 0.0040(15) -0.0024(15)
C43_4 0.042(2) 0.073(3) 0.047(2) 0.017(2) -0.0079(18) -0.014(2)

loop_
_atom_type_symbol
_atom_type_description
_atom_type_scat_dispersion_real
_atom_type_scat_dispersion_imag
_atom_type_scat_source
C C 0.0033 0.0016 'International Tables Vol C Tables 4.2.6.8 and 6.1.1.4'
H H 0 0 'International Tables Vol C Tables 4.2.6.8 and 6.1.1.4'
N N 0.0061 0.0033 'International Tables Vol C Tables 4.2.6.8 and 6.1.1.4'
O O 0.0106 0.006 'International Tables Vol C Tables 4.2.6.8 and 6.1.1.4'
Zn Zn 0.2839 1.4301 'International Tables Vol C Tables 4.2.6.8 and 6.1.1.4'

loop_
_geom_angle_atom_site_label_1
_geom_angle_atom_site_label_2
_geom_angle_atom_site_label_3
_geom_angle
_geom_angle_site_symmetry_1
_geom_angle_site_symmetry_3
_geom_angle_publ_flag
N3 C44 C45 177.0(5) . . ?
C44 C45 H45A 109.5 . . ?
C44 C45 H45B 109.5 . . ?
H45A C45 H45B 109.5 . . ?
C44 C45 H45C 109.5 . . ?
H45A C45 H45C 109.5 . . ?
H45B C45 H45C 109.5 . . ?
N4 C46 C47 179.9(6) . . ?
C46 C47 H47A 109.5 . . ?
C46 C47 H47B 109.5 . . ?
H47A C47 H47B 109.5 . . ?
C46 C47 H47C 109.5 . . ?
H47A C47 H47C 109.5 . . ?
H47B C47 H47C 109.5 . . ?
N5 C48 C49 179.7(9) . . ?
C48 C49 H49A 109.5 . . ?
C48 C49 H49B 109.5 . . ?
H49A C49 H49B 109.5 . . ?
C48 C49 H49C 109.5 . . ?
H49A C49 H49C 109.5 . . ?
H49B C49 H49C 109.5 . . ?
N6 C50 C51 177.8(5) . . ?
C50 C51 H51A 109.5 . . ?
C50 C51 H51B 109.5 . . ?
H51A C51 H51B 109.5 . . ?
C50 C51 H51C 109.5 . . ?
H51A C51 H51C 109.5 . . ?
H51B C51 H51C 109.5 . . ?
O1_2 Zn1_1 O1_1 105.84(9) . . ?
O1_2 Zn1_1 N1_1 124.79(10) . . ?
O1_1 Zn1_1 N1_1 95.57(9) . . ?
O1_2 Zn1_1 N1_2 94.25(9) . . ?
O1_1 Zn1_1 N1_2 118.01(10) . . ?
N1_1 Zn1_1 N1_2 119.40(10) . . ?
C1_1 O1_1 Zn1_1 128.6(2) . . ?
O1_1 C1_1 C2_1 120.0(3) . . ?
O1_1 C1_1 C6_1 121.4(3) . . ?
C2_1 C1_1 C6_1 118.7(3) . . ?
C3_1 C2_1 C1_1 118.0(3) . . ?
C3_1 C2_1 C28_1 121.5(3) . . ?
C1_1 C2_1 C28_1 120.5(3) . . ?
C2_1 C3_1 C4_1 123.4(3) . . ?
C2_1 C3_1 H3_1 118.3 . . ?
C4_1 C3_1 H3_1 118.3 . . ?
C5_1 C4_1 C3_1 119.1(3) . . ?
C5_1 C4_1 H4_1 120.5 . . ?
C3_1 C4_1 H4_1 120.5 . . ?
C4_1 C5_1 C6_1 120.9(3) . . ?
C4_1 C5_1 H5_1 119.5 . . ?
C6_1 C5_1 H5_1 119.5 . . ?
C5_1 C6_1 C7_1 115.2(3) . . ?
C5_1 C6_1 C1_1 119.9(3) . . ?
C7_1 C6_1 C1_1 124.9(3) . . ?
N1_1 C7_1 C6_1 130.0(3) . . ?
N1_1 C7_1 H7_1 115 . . ?
C6_1 C7_1 H7_1 115 . . ?
C7_1 N1_1 C8_1 114.7(2) . . ?
C7_1 N1_1 Zn1_1 119.4(2) . . ?
C8_1 N1_1 Zn1_1 125.85(18) . . ?
C13_1 C8_1 C9_1 120.7(3) . . ?
C13_1 C8_1 N1_1 119.4(3) . . ?
C9_1 C8_1 N1_1 119.9(3) . . ?
C10_1 C9_1 C8_1 118.0(3) . . ?
C10_1 C9_1 C32_1 119.4(3) . . ?
C8_1 C9_1 C32_1 122.6(3) . . ?
C11_1 C10_1 C9_1 122.8(3) . . ?
C11_1 C10_1 H10_1 118.6 . . ?
C9_1 C10_1 H10_1 118.6 . . ?
C10_1 C11_1 C12_1 117.6(3) . . ?
C10_1 C11_1 C14_1 121.2(3) . . ?
C12_1 C11_1 C14_1 121.1(3) . . ?
C11_1 C12_1 C13_1 122.4(3) . . ?
C11_1 C12_1 H12_1 118.8 . . ?
C13_1 C12_1 H12_1 118.8 . . ?
C8_1 C13_1 C12_1 118.4(3) . . ?
C8_1 C13_1 C34_1 121.5(3) . . ?
C12_1 C13_1 C34_1 120.1(3) . . ?
C11_1 C14_1 C15_1 114.4(3) . . ?
C11_1 C14_1 H14A_1 108.7 . . ?
C15_1 C14_1 H14A_1 108.7 . . ?
C11_1 C14_1 H14B_1 108.7 . . ?
C15_1 C14_1 H14B_1 108.7 . . ?
H14A_1 C14_1 H14B_1 107.6 . . ?
C16_1 C15_1 C20_1 117.7(3) . . ?
C16_1 C15_1 C14_1 121.0(3) . . ?
C20_1 C15_1 C14_1 121.2(3) . . ?
C15_1 C16_1 C17_1 122.4(3) . . ?
C15_1 C16_1 H16_1 118.8 . . ?
C17_1 C16_1 H16_1 118.8 . . ?
C18_1 C17_1 C16_1 118.1(3) . . ?
C18_1 C17_1 C36_1 123.3(3) . . ?
C16_1 C17_1 C36_1 118.6(3) . . ?
C17_1 C18_1 C19_1 121.3(3) . . ?
C17_1 C18_1 N2_1 119.9(3) . . ?
C19_1 C18_1 N2_1 118.7(3) . . ?
C20_1 C19_1 C18_1 117.8(3) . . ?
C20_1 C19_1 C38_1 118.4(3) . . ?
C18_1 C19_1 C38_1 123.8(3) . . ?
C21_1 N2_1 C18_1 115.5(3) . . ?
C21_1 N2_1 Zn1_2 119.0(2) . . ?
C18_1 N2_1 Zn1_2 125.20(19) . . ?
C19_1 C20_1 C15_1 122.8(3) . . ?
C19_1 C20_1 H20_1 118.6 . . ?
C15_1 C20_1 H20_1 118.6 . . ?
N2_1 C21_1 C22_1 129.1(3) . . ?
N2_1 C21_1 H21_1 115.5 . . ?
C22_1 C21_1 H21_1 115.5 . . ?
C27_1 C22_1 C23_1 120.4(3) . . ?
C27_1 C22_1 C21_1 114.5(3) . . ?
C23_1 C22_1 C21_1 124.9(3) . . ?
O2_1 C23_1 C22_1 122.0(3) . . ?
O2_1 C23_1 C24_1 119.6(3) . . ?
C22_1 C23_1 C24_1 118.4(3) . . ?
C23_1 O2_1 Zn1_2 127.9(2) . . ?
C25_1 C24_1 C23_1 118.1(3) . . ?
C25_1 C24_1 C40_1 121.6(3) . . ?
C23_1 C24_1 C40_1 120.4(3) . . ?
C24_1 C25_1 C26_1 123.4(3) . . ?
C24_1 C25_1 H25_1 118.3 . . ?
C26_1 C25_1 H25_1 118.3 . . ?
C27_1 C26_1 C25_1 119.3(4) . . ?
C27_1 C26_1 H26_1 120.3 . . ?
C25_1 C26_1 H26_1 120.3 . . ?
C26_1 C27_1 C22_1 120.4(4) . . ?
C26_1 C27_1 H27_1 119.8 . . ?
C22_1 C27_1 H27_1 119.8 . . ?
C30_1 C28_1 C29_1 107.4(3) . . ?
C30_1 C28_1 C2_1 111.8(3) . . ?
C29_1 C28_1 C2_1 110.7(3) . . ?
C30_1 C28_1 C31_1 108.0(3) . . ?
C29_1 C28_1 C31_1 109.8(3) . . ?
C2_1 C28_1 C31_1 109.0(3) . . ?
C28_1 C29_1 H29A_1 109.5 . . ?
C28_1 C29_1 H29B_1 109.5 . . ?
H29A_1 C29_1 H29B_1 109.5 . . ?
C28_1 C29_1 H29C_1 109.5 . . ?
H29A_1 C29_1 H29C_1 109.5 . . ?
H29B_1 C29_1 H29C_1 109.5 . . ?
C28_1 C30_1 H30A_1 109.5 . . ?
C28_1 C30_1 H30B_1 109.5 . . ?
H30A_1 C30_1 H30B_1 109.5 . . ?
C28_1 C30_1 H30C_1 109.5 . . ?
H30A_1 C30_1 H30C_1 109.5 . . ?
H30B_1 C30_1 H30C_1 109.5 . . ?
C28_1 C31_1 H31A_1 109.5 . . ?
C28_1 C31_1 H31B_1 109.5 . . ?
H31A_1 C31_1 H31B_1 109.5 . . ?
C28_1 C31_1 H31C_1 109.5 . . ?
H31A_1 C31_1 H31C_1 109.5 . . ?
H31B_1 C31_1 H31C_1 109.5 . . ?
C9_1 C32_1 C33_1 113.9(3) . . ?
C9_1 C32_1 H32A_1 108.8 . . ?
C33_1 C32_1 H32A_1 108.8 . . ?
C9_1 C32_1 H32B_1 108.8 . . ?
C33_1 C32_1 H32B_1 108.8 . . ?
H32A_1 C32_1 H32B_1 107.7 . . ?
C32_1 C33_1 H33A_1 109.5 . . ?
C32_1 C33_1 H33B_1 109.5 . . ?
H33A_1 C33_1 H33B_1 109.5 . . ?
C32_1 C33_1 H33C_1 109.5 . . ?
H33A_1 C33_1 H33C_1 109.5 . . ?
H33B_1 C33_1 H33C_1 109.5 . . ?
C13_1 C34_1 C35_1 112.9(3) . . ?
C13_1 C34_1 H34A_1 109 . . ?
C35_1 C34_1 H34A_1 109 . . ?
C13_1 C34_1 H34B_1 109 . . ?
C35_1 C34_1 H34B_1 109 . . ?
H34A_1 C34_1 H34B_1 107.8 . . ?
C34_1 C35_1 H35A_1 109.5 . . ?
C34_1 C35_1 H35B_1 109.5 . . ?
H35A_1 C35_1 H35B_1 109.5 . . ?
C34_1 C35_1 H35C_1 109.5 . . ?
H35A_1 C35_1 H35C_1 109.5 . . ?
H35B_1 C35_1 H35C_1 109.5 . . ?
C17_1 C36_1 C37_1 113.2(3) . . ?
C17_1 C36_1 H36A_1 108.9 . . ?
C37_1 C36_1 H36A_1 108.9 . . ?
C17_1 C36_1 H36B_1 108.9 . . ?
C37_1 C36_1 H36B_1 108.9 . . ?
H36A_1 C36_1 H36B_1 107.7 . . ?
C36_1 C37_1 H37A_1 109.5 . . ?
C36_1 C37_1 H37B_1 109.5 . . ?
H37A_1 C37_1 H37B_1 109.5 . . ?
C36_1 C37_1 H37C_1 109.5 . . ?
H37A_1 C37_1 H37C_1 109.5 . . ?
H37B_1 C37_1 H37C_1 109.5 . . ?
C39_1 C38_1 C19_1 113.7(3) . . ?
C39_1 C38_1 H38A_1 108.8 . . ?
C19_1 C38_1 H38A_1 108.8 . . ?
C39_1 C38_1 H38B_1 108.8 . . ?
C19_1 C38_1 H38B_1 108.8 . . ?
H38A_1 C38_1 H38B_1 107.7 . . ?
C38_1 C39_1 H39A_1 109.5 . . ?
C38_1 C39_1 H39B_1 109.5 . . ?
H39A_1 C39_1 H39B_1 109.5 . . ?
C38_1 C39_1 H39C_1 109.5 . . ?
H39A_1 C39_1 H39C_1 109.5 . . ?
H39B_1 C39_1 H39C_1 109.5 . . ?
C41_1 C40_1 C24_1 110.9(3) . . ?
C41_1 C40_1 C43_1 106.7(3) . . ?
C24_1 C40_1 C43_1 111.8(3) . . ?
C41_1 C40_1 C42_1 111.3(4) . . ?
C24_1 C40_1 C42_1 109.3(3) . . ?
C43_1 C40_1 C42_1 106.7(3) . . ?
C40_1 C41_1 H41A_1 109.5 . . ?
C40_1 C41_1 H41B_1 109.5 . . ?
H41A_1 C41_1 H41B_1 109.5 . . ?
C40_1 C41_1 H41C_1 109.5 . . ?
H41A_1 C41_1 H41C_1 109.5 . . ?
H41B_1 C41_1 H41C_1 109.5 . . ?
C40_1 C42_1 H42A_1 109.5 . . ?
C40_1 C42_1 H42B_1 109.5 . . ?
H42A_1 C42_1 H42B_1 109.5 . . ?
C40_1 C42_1 H42C_1 109.5 . . ?
H42A_1 C42_1 H42C_1 109.5 . . ?
H42B_1 C42_1 H42C_1 109.5 . . ?
C40_1 C43_1 H43A_1 109.5 . . ?
C40_1 C43_1 H43B_1 109.5 . . ?
H43A_1 C43_1 H43B_1 109.5 . . ?
C40_1 C43_1 H43C_1 109.5 . . ?
H43A_1 C43_1 H43C_1 109.5 . . ?
H43B_1 C43_1 H43C_1 109.5 . . ?
O2_1 Zn1_2 O2_2 104.84(10) . . ?
O2_1 Zn1_2 N2_2 121.22(11) . . ?
O2_2 Zn1_2 N2_2 95.89(9) . . ?
O2_1 Zn1_2 N2_1 95.75(10) . . ?
O2_2 Zn1_2 N2_1 119.43(10) . . ?
N2_2 Zn1_2 N2_1 120.38(10) . . ?
C1_2 O1_2 Zn1_1 126.27(19) . . ?
O1_2 C1_2 C6_2 121.9(3) . . ?
O1_2 C1_2 C2_2 119.8(3) . . ?
C6_2 C1_2 C2_2 118.2(3) . . ?
C3_2 C2_2 C1_2 118.4(3) . . ?
C3_2 C2_2 C28_2 121.9(3) . . ?
C1_2 C2_2 C28_2 119.7(3) . . ?
C2_2 C3_2 C4_2 123.3(3) . . ?
C2_2 C3_2 H3_2 118.4 . . ?
C4_2 C3_2 H3_2 118.4 . . ?
C5_2 C4_2 C3_2 118.8(3) . . ?
C5_2 C4_2 H4_2 120.6 . . ?
C3_2 C4_2 H4_2 120.6 . . ?
C4_2 C5_2 C6_2 121.8(4) . . ?
C4_2 C5_2 H5_2 119.1 . . ?
C6_2 C5_2 H5_2 119.1 . . ?
C5_2 C6_2 C1_2 119.5(3) . . ?
C5_2 C6_2 C7_2 116.1(3) . . ?
C1_2 C6_2 C7_2 124.3(3) . . ?
N1_2 C7_2 C6_2 129.0(3) . . ?
N1_2 C7_2 H7_2 115.5 . . ?
C6_2 C7_2 H7_2 115.5 . . ?
C7_2 N1_2 C8_2 115.3(3) . . ?
C7_2 N1_2 Zn1_1 119.3(2) . . ?
C8_2 N1_2 Zn1_1 125.30(19) . . ?
C9_2 C8_2 C13_2 121.3(3) . . ?
C9_2 C8_2 N1_2 120.2(3) . . ?
C13_2 C8_2 N1_2 118.5(3) . . ?
C8_2 C9_2 C10_2 118.2(3) . . ?
C8_2 C9_2 C32_2 122.1(3) . . ?
C10_2 C9_2 C32_2 119.6(3) . . ?
C11_2 C10_2 C9_2 122.0(3) . . ?
C11_2 C10_2 H10_2 119 . . ?
C9_2 C10_2 H10_2 119 . . ?
C10_2 C11_2 C12_2 118.2(3) . . ?
C10_2 C11_2 C14_2 121.0(3) . . ?
C12_2 C11_2 C14_2 120.7(3) . . ?
C11_2 C12_2 C13_2 122.8(3) . . ?
C11_2 C12_2 H12_2 118.6 . . ?
C13_2 C12_2 H12_2 118.6 . . ?
C12_2 C13_2 C8_2 117.4(3) . . ?
C12_2 C13_2 C34_2 119.7(3) . . ?
C8_2 C13_2 C34_2 122.9(3) . . ?
C15_2 C14_2 C11_2 114.7(3) . . ?
C15_2 C14_2 H14A_2 108.6 . . ?
C11_2 C14_2 H14A_2 108.6 . . ?
C15_2 C14_2 H14B_2 108.6 . . ?
C11_2 C14_2 H14B_2 108.6 . . ?
H14A_2 C14_2 H14B_2 107.6 . . ?
C16_2 C15_2 C20_2 117.7(3) . . ?
C16_2 C15_2 C14_2 121.5(3) . . ?
C20_2 C15_2 C14_2 120.8(3) . . ?
C15_2 C16_2 C17_2 122.3(3) . . ?
C15_2 C16_2 H16_2 118.9 . . ?
C17_2 C16_2 H16_2 118.9 . . ?
C18_2 C17_2 C16_2 118.1(3) . . ?
C18_2 C17_2 C38B_2 119.0(6) . . ?
C16_2 C17_2 C38B_2 121.1(6) . . ?
C18_2 C17_2 C38_2 123.2(5) . . ?
C16_2 C17_2 C38_2 117.0(6) . . ?
C17_2 C18_2 C19_2 121.5(3) . . ?
C17_2 C18_2 N2_2 119.1(3) . . ?
C19_2 C18_2 N2_2 119.4(3) . . ?
C20_2 C19_2 C18_2 117.8(3) . . ?
C20_2 C19_2 C36_2 118.8(3) . . ?
C18_2 C19_2 C36_2 123.4(3) . . ?
C21_2 N2_2 C18_2 115.5(3) . . ?
C21_2 N2_2 Zn1_2 119.0(2) . . ?
C18_2 N2_2 Zn1_2 125.5(2) . . ?
C15_2 C20_2 C19_2 122.5(3) . . ?
C15_2 C20_2 H20_2 118.8 . . ?
C19_2 C20_2 H20_2 118.8 . . ?
N2_2 C21_2 C22_2 130.4(3) . . ?
N2_2 C21_2 H21_2 114.8 . . ?
C22_2 C21_2 H21_2 114.8 . . ?
C27_2 C22_2 C21_2 115.3(3) . . ?
C27_2 C22_2 C23_2 119.7(3) . . ?
C21_2 C22_2 C23_2 124.9(3) . . ?
O2_2 C23_2 C22_2 121.5(3) . . ?
O2_2 C23_2 C24_2 120.0(3) . . ?
C22_2 C23_2 C24_2 118.5(3) . . ?
C23_2 O2_2 Zn1_2 128.14(19) . . ?
C25_2 C24_2 C23_2 118.0(3) . . ?
C25_2 C24_2 C40_2 121.1(3) . . ?
C23_2 C24_2 C40_2 120.8(3) . . ?
C24_2 C25_2 C26_2 123.9(3) . . ?
C24_2 C25_2 H25_2 118.1 . . ?
C26_2 C25_2 H25_2 118.1 . . ?
C27_2 C26_2 C25_2 118.6(3) . . ?
C27_2 C26_2 H26_2 120.7 . . ?
C25_2 C26_2 H26_2 120.7 . . ?
C26_2 C27_2 C22_2 121.3(3) . . ?
C26_2 C27_2 H27_2 119.4 . . ?
C22_2 C27_2 H27_2 119.4 . . ?
C29_2 C28_2 C31_2 110.8(3) . . ?
C29_2 C28_2 C30_2 107.6(3) . . ?
C31_2 C28_2 C30_2 106.8(3) . . ?
C29_2 C28_2 C2_2 110.1(3) . . ?
C31_2 C28_2 C2_2 109.5(3) . . ?
C30_2 C28_2 C2_2 111.9(3) . . ?
C28_2 C29_2 H29A_2 109.5 . . ?
C28_2 C29_2 H29B_2 109.5 . . ?
H29A_2 C29_2 H29B_2 109.5 . . ?
C28_2 C29_2 H29C_2 109.5 . . ?
H29A_2 C29_2 H29C_2 109.5 . . ?
H29B_2 C29_2 H29C_2 109.5 . . ?
C28_2 C30_2 H30A_2 109.5 . . ?
C28_2 C30_2 H30B_2 109.5 . . ?
H30A_2 C30_2 H30B_2 109.5 . . ?
C28_2 C30_2 H30C_2 109.5 . . ?
H30A_2 C30_2 H30C_2 109.5 . . ?
H30B_2 C30_2 H30C_2 109.5 . . ?
C28_2 C31_2 H31A_2 109.5 . . ?
C28_2 C31_2 H31B_2 109.5 . . ?
H31A_2 C31_2 H31B_2 109.5 . . ?
C28_2 C31_2 H31C_2 109.5 . . ?
H31A_2 C31_2 H31C_2 109.5 . . ?
H31B_2 C31_2 H31C_2 109.5 . . ?
C33B_2 C32_2 C9_2 119.1(6) . . ?
C33_2 C32_2 C9_2 117.0(4) . . ?
C33_2 C32_2 H32A_2 108 . . ?
C9_2 C32_2 H32A_2 108 . . ?
C33_2 C32_2 H32B_2 108 . . ?
C9_2 C32_2 H32B_2 108 . . ?
H32A_2 C32_2 H32B_2 107.3 . . ?
C33B_2 C32_2 H32C_2 107.5 . . ?
C9_2 C32_2 H32C_2 107.5 . . ?
C33B_2 C32_2 H32D_2 107.5 . . ?
C9_2 C32_2 H32D_2 107.5 . . ?
H32C_2 C32_2 H32D_2 107 . . ?
C32_2 C33_2 H33A_2 109.5 . . ?
C32_2 C33_2 H33B_2 109.5 . . ?
H33A_2 C33_2 H33B_2 109.5 . . ?
C32_2 C33_2 H33C_2 109.5 . . ?
H33A_2 C33_2 H33C_2 109.5 . . ?
H33B_2 C33_2 H33C_2 109.5 . . ?
C32_2 C33B_2 H33D_2 109.5 . . ?
C32_2 C33B_2 H33E_2 109.5 . . ?
H33D_2 C33B_2 H33E_2 109.5 . . ?
C32_2 C33B_2 H33F_2 109.5 . . ?
H33D_2 C33B_2 H33F_2 109.5 . . ?
H33E_2 C33B_2 H33F_2 109.5 . . ?
C13_2 C34_2 C35_2 114.5(2) . . ?
C13_2 C34_2 H34A_2 108.6 . . ?
C35_2 C34_2 H34A_2 108.6 . . ?
C13_2 C34_2 H34B_2 108.6 . . ?
C35_2 C34_2 H34B_2 108.6 . . ?
H34A_2 C34_2 H34B_2 107.6 . . ?
C34_2 C35_2 H35A_2 109.5 . . ?
C34_2 C35_2 H35B_2 109.5 . . ?
H35A_2 C35_2 H35B_2 109.5 . . ?
C34_2 C35_2 H35C_2 109.5 . . ?
H35A_2 C35_2 H35C_2 109.5 . . ?
H35B_2 C35_2 H35C_2 109.5 . . ?
C37_2 C36_2 C19_2 114.0(3) . . ?
C37_2 C36_2 H36A_2 108.8 . . ?
C19_2 C36_2 H36A_2 108.8 . . ?
C37_2 C36_2 H36B_2 108.8 . . ?
C19_2 C36_2 H36B_2 108.8 . . ?
H36A_2 C36_2 H36B_2 107.7 . . ?
C36_2 C37_2 H37A_2 109.5 . . ?
C36_2 C37_2 H37B_2 109.5 . . ?
H37A_2 C37_2 H37B_2 109.5 . . ?
C36_2 C37_2 H37C_2 109.5 . . ?
H37A_2 C37_2 H37C_2 109.5 . . ?
H37B_2 C37_2 H37C_2 109.5 . . ?
C39B_2 C38B_2 C17_2 124.2(9) . . ?
C39B_2 C38B_2 H38C_2 106.3 . . ?
C17_2 C38B_2 H38C_2 106.3 . . ?
C39B_2 C38B_2 H38D_2 106.3 . . ?
C17_2 C38B_2 H38D_2 106.3 . . ?
H38C_2 C38B_2 H38D_2 106.4 . . ?
C38B_2 C39B_2 H39D_2 109.5 . . ?
C38B_2 C39B_2 H39E_2 109.5 . . ?
H39D_2 C39B_2 H39E_2 109.5 . . ?
C38B_2 C39B_2 H39F_2 109.5 . . ?
H39D_2 C39B_2 H39F_2 109.5 . . ?
H39E_2 C39B_2 H39F_2 109.5 . . ?
C39_2 C38_2 C17_2 109.6(7) . . ?
C39_2 C38_2 H38A_2 109.8 . . ?
C17_2 C38_2 H38A_2 109.8 . . ?
C39_2 C38_2 H38B_2 109.8 . . ?
C17_2 C38_2 H38B_2 109.8 . . ?
H38A_2 C38_2 H38B_2 108.2 . . ?
C38_2 C39_2 H39A_2 109.5 . . ?
C38_2 C39_2 H39B_2 109.5 . . ?
H39A_2 C39_2 H39B_2 109.5 . . ?
C38_2 C39_2 H39C_2 109.5 . . ?
H39A_2 C39_2 H39C_2 109.5 . . ?
H39B_2 C39_2 H39C_2 109.5 . . ?
C24_2 C40_2 C42_2 110.7(3) . . ?
C24_2 C40_2 C43_2 109.6(3) . . ?
C42_2 C40_2 C43_2 110.4(3) . . ?
C24_2 C40_2 C41_2 111.5(3) . . ?
C42_2 C40_2 C41_2 107.2(3) . . ?
C43_2 C40_2 C41_2 107.4(3) . . ?
C40_2 C41_2 H41A_2 109.5 . . ?
C40_2 C41_2 H41B_2 109.5 . . ?
H41A_2 C41_2 H41B_2 109.5 . . ?
C40_2 C41_2 H41C_2 109.5 . . ?
H41A_2 C41_2 H41C_2 109.5 . . ?
H41B_2 C41_2 H41C_2 109.5 . . ?
C40_2 C42_2 H42A_2 109.5 . . ?
C40_2 C42_2 H42B_2 109.5 . . ?
H42A_2 C42_2 H42B_2 109.5 . . ?
C40_2 C42_2 H42C_2 109.5 . . ?
H42A_2 C42_2 H42C_2 109.5 . . ?
H42B_2 C42_2 H42C_2 109.5 . . ?
C40_2 C43_2 H43A_2 109.5 . . ?
C40_2 C43_2 H43B_2 109.5 . . ?
H43A_2 C43_2 H43B_2 109.5 . . ?
C40_2 C43_2 H43C_2 109.5 . . ?
H43A_2 C43_2 H43C_2 109.5 . . ?
H43B_2 C43_2 H43C_2 109.5 . . ?
C1_3 O1_3 Zn1_3 125.87(18) . . ?
O1_3 Zn1_3 O1_4 105.67(9) . . ?
O1_3 Zn1_3 N1_4 128.82(10) . . ?
O1_4 Zn1_3 N1_4 96.85(10) . . ?
O1_3 Zn1_3 N1_3 94.34(10) . . ?
O1_4 Zn1_3 N1_3 117.58(9) . . ?
N1_4 Zn1_3 N1_3 114.94(10) . . ?
O1_3 C1_3 C6_3 122.1(3) . . ?
O1_3 C1_3 C2_3 119.2(3) . . ?
C6_3 C1_3 C2_3 118.8(3) . . ?
C3_3 C2_3 C1_3 117.6(3) . . ?
C3_3 C2_3 C28_3 122.2(3) . . ?
C1_3 C2_3 C28_3 120.3(3) . . ?
C2_3 C3_3 C4_3 123.9(3) . . ?
C2_3 C3_3 H3_3 118 . . ?
C4_3 C3_3 H3_3 118 . . ?
C5_3 C4_3 C3_3 119.0(3) . . ?
C5_3 C4_3 H4_3 120.5 . . ?
C3_3 C4_3 H4_3 120.5 . . ?
C4_3 C5_3 C6_3 120.7(3) . . ?
C4_3 C5_3 H5_3 119.7 . . ?
C6_3 C5_3 H5_3 119.7 . . ?
C5_3 C6_3 C1_3 120.1(3) . . ?
C5_3 C6_3 C7_3 115.8(3) . . ?
C1_3 C6_3 C7_3 124.0(3) . . ?
N1_3 C7_3 C6_3 128.4(3) . . ?
N1_3 C7_3 H7_3 115.8 . . ?
C6_3 C7_3 H7_3 115.8 . . ?
C7_3 N1_3 C8_3 116.5(3) . . ?
C7_3 N1_3 Zn1_3 119.5(2) . . ?
C8_3 N1_3 Zn1_3 124.0(2) . . ?
C9_3 C8_3 C13_3 121.3(3) . . ?
C9_3 C8_3 N1_3 119.3(3) . . ?
C13_3 C8_3 N1_3 119.4(3) . . ?
C8_3 C9_3 C10_3 118.3(3) . . ?
C8_3 C9_3 C32_3 122.9(3) . . ?
C10_3 C9_3 C32_3 118.8(3) . . ?
C11_3 C10_3 C9_3 121.9(3) . . ?
C11_3 C10_3 H10_3 119.1 . . ?
C9_3 C10_3 H10_3 119.1 . . ?
C12_3 C11_3 C10_3 117.9(3) . . ?
C12_3 C11_3 C14_3 120.9(3) . . ?
C10_3 C11_3 C14_3 121.2(3) . . ?
C11_3 C12_3 C13_3 122.4(3) . . ?
C11_3 C12_3 H12_3 118.8 . . ?
C13_3 C12_3 H12_3 118.8 . . ?
C12_3 C13_3 C8_3 117.8(3) . . ?
C12_3 C13_3 C34_3 120.4(3) . . ?
C8_3 C13_3 C34_3 121.8(3) . . ?
C15_3 C14_3 C11_3 114.4(3) . . ?
C15_3 C14_3 H14A_3 108.7 . . ?
C11_3 C14_3 H14A_3 108.7 . . ?
C15_3 C14_3 H14B_3 108.7 . . ?
C11_3 C14_3 H14B_3 108.7 . . ?
H14A_3 C14_3 H14B_3 107.6 . . ?
C20_3 C15_3 C16_3 118.7(3) . . ?
C20_3 C15_3 C14_3 120.7(3) . . ?
C16_3 C15_3 C14_3 120.6(3) . . ?
C15_3 C16_3 C17_3 121.8(3) . . ?
C15_3 C16_3 H16_3 119.1 . . ?
C17_3 C16_3 H16_3 119.1 . . ?
C16_3 C17_3 C18_3 117.6(3) . . ?
C16_3 C17_3 C36_3 122.5(3) . . ?
C18_3 C17_3 C36_3 119.9(3) . . ?
C19_3 C18_3 C17_3 121.8(3) . . ?
C19_3 C18_3 N2_3 119.3(3) . . ?
C17_3 C18_3 N2_3 118.8(3) . . ?
C18_3 C19_3 C20_3 117.5(3) . . ?
C18_3 C19_3 C38_3 123.2(3) . . ?
C20_3 C19_3 C38_3 119.3(3) . . ?
C21_3 N2_3 C18_3 114.4(3) . . ?
C21_3 N2_3 Zn1_4 119.7(2) . . ?
C18_3 N2_3 Zn1_4 125.9(2) . . ?
C15_3 C20_3 C19_3 122.2(3) . . ?
C15_3 C20_3 H20_3 118.9 . . ?
C19_3 C20_3 H20_3 118.9 . . ?
N2_3 C21_3 C22_3 129.3(3) . . ?
N2_3 C21_3 H21_3 115.3 . . ?
C22_3 C21_3 H21_3 115.3 . . ?
C27_3 C22_3 C21_3 115.8(3) . . ?
C27_3 C22_3 C23_3 119.5(3) . . ?
C21_3 C22_3 C23_3 124.6(3) . . ?
O2_3 C23_3 C22_3 121.9(3) . . ?
O2_3 C23_3 C24_3 119.4(3) . . ?
C22_3 C23_3 C24_3 118.7(3) . . ?
C23_3 O2_3 Zn1_4 127.11(19) . . ?
C25_3 C24_3 C23_3 118.1(3) . . ?
C25_3 C24_3 C40_3 121.6(3) . . ?
C23_3 C24_3 C40_3 120.3(3) . . ?
C24_3 C25_3 C26_3 123.2(3) . . ?
C24_3 C25_3 H25_3 118.4 . . ?
C26_3 C25_3 H25_3 118.4 . . ?
C27_3 C26_3 C25_3 118.9(3) . . ?
C27_3 C26_3 H26_3 120.5 . . ?
C25_3 C26_3 H26_3 120.5 . . ?
C26_3 C27_3 C22_3 121.4(3) . . ?
C26_3 C27_3 H27_3 119.3 . . ?
C22_3 C27_3 H27_3 119.3 . . ?
C2_3 C28_3 C29_3 110.5(3) . . ?
C2_3 C28_3 C31_3 112.5(3) . . ?
C29_3 C28_3 C31_3 107.0(3) . . ?
C2_3 C28_3 C30_3 110.0(3) . . ?
C29_3 C28_3 C30_3 109.5(3) . . ?
C31_3 C28_3 C30_3 107.2(3) . . ?
C28_3 C29_3 H29A_3 109.5 . . ?
C28_3 C29_3 H29B_3 109.5 . . ?
H29A_3 C29_3 H29B_3 109.5 . . ?
C28_3 C29_3 H29C_3 109.5 . . ?
H29A_3 C29_3 H29C_3 109.5 . . ?
H29B_3 C29_3 H29C_3 109.5 . . ?
C28_3 C30_3 H30A_3 109.5 . . ?
C28_3 C30_3 H30B_3 109.5 . . ?
H30A_3 C30_3 H30B_3 109.5 . . ?
C28_3 C30_3 H30C_3 109.5 . . ?
H30A_3 C30_3 H30C_3 109.5 . . ?
H30B_3 C30_3 H30C_3 109.5 . . ?
C28_3 C31_3 H31A_3 109.5 . . ?
C28_3 C31_3 H31B_3 109.5 . . ?
H31A_3 C31_3 H31B_3 109.5 . . ?
C28_3 C31_3 H31C_3 109.5 . . ?
H31A_3 C31_3 H31C_3 109.5 . . ?
H31B_3 C31_3 H31C_3 109.5 . . ?
C33_3 C32_3 C9_3 112.6(3) . . ?
C33_3 C32_3 H32A_3 109.1 . . ?
C9_3 C32_3 H32A_3 109.1 . . ?
C33_3 C32_3 H32B_3 109.1 . . ?
C9_3 C32_3 H32B_3 109.1 . . ?
H32A_3 C32_3 H32B_3 107.8 . . ?
C32_3 C33_3 H33A_3 109.5 . . ?
C32_3 C33_3 H33B_3 109.5 . . ?
H33A_3 C33_3 H33B_3 109.5 . . ?
C32_3 C33_3 H33C_3 109.5 . . ?
H33A_3 C33_3 H33C_3 109.5 . . ?
H33B_3 C33_3 H33C_3 109.5 . . ?
C35_3 C34_3 C13_3 114.1(3) . . ?
C35_3 C34_3 H34A_3 108.7 . . ?
C13_3 C34_3 H34A_3 108.7 . . ?
C35_3 C34_3 H34B_3 108.7 . . ?
C13_3 C34_3 H34B_3 108.7 . . ?
H34A_3 C34_3 H34B_3 107.6 . . ?
C34_3 C35_3 H35A_3 109.5 . . ?
C34_3 C35_3 H35B_3 109.5 . . ?
H35A_3 C35_3 H35B_3 109.5 . . ?
C34_3 C35_3 H35C_3 109.5 . . ?
H35A_3 C35_3 H35C_3 109.5 . . ?
H35B_3 C35_3 H35C_3 109.5 . . ?
C17_3 C36_3 C37_3 116.0(3) . . ?
C17_3 C36_3 H36A_3 108.3 . . ?
C37_3 C36_3 H36A_3 108.3 . . ?
C17_3 C36_3 H36B_3 108.3 . . ?
C37_3 C36_3 H36B_3 108.3 . . ?
H36A_3 C36_3 H36B_3 107.4 . . ?
C36_3 C37_3 H37A_3 109.5 . . ?
C36_3 C37_3 H37B_3 109.5 . . ?
H37A_3 C37_3 H37B_3 109.5 . . ?
C36_3 C37_3 H37C_3 109.5 . . ?
H37A_3 C37_3 H37C_3 109.5 . . ?
H37B_3 C37_3 H37C_3 109.5 . . ?
C39_3 C38_3 C19_3 114.5(4) . . ?
C19_3 C38_3 C39B_3 119.4(6) . . ?
C39_3 C38_3 H38A_3 108.6 . . ?
C19_3 C38_3 H38A_3 108.6 . . ?
C39_3 C38_3 H38B_3 108.6 . . ?
C19_3 C38_3 H38B_3 108.6 . . ?
H38A_3 C38_3 H38B_3 107.6 . . ?
C19_3 C38_3 H38C_3 107.5 . . ?
C39B_3 C38_3 H38C_3 107.5 . . ?
C19_3 C38_3 H38D_3 107.5 . . ?
C39B_3 C38_3 H38D_3 107.5 . . ?
H38C_3 C38_3 H38D_3 107 . . ?
C38_3 C39_3 H39A_3 109.5 . . ?
C38_3 C39_3 H39B_3 109.5 . . ?
H39A_3 C39_3 H39B_3 109.5 . . ?
C38_3 C39_3 H39C_3 109.5 . . ?
H39A_3 C39_3 H39C_3 109.5 . . ?
H39B_3 C39_3 H39C_3 109.5 . . ?
C38_3 C39B_3 H39D_3 109.5 . . ?
C38_3 C39B_3 H39E_3 109.5 . . ?
H39D_3 C39B_3 H39E_3 109.5 . . ?
C38_3 C39B_3 H39F_3 109.5 . . ?
H39D_3 C39B_3 H39F_3 109.5 . . ?
H39E_3 C39B_3 H39F_3 109.5 . . ?
C24_3 C40_3 C41_3 111.6(3) . . ?
C24_3 C40_3 C43_3 110.7(2) . . ?
C41_3 C40_3 C43_3 106.8(3) . . ?
C24_3 C40_3 C42_3 110.1(3) . . ?
C41_3 C40_3 C42_3 107.7(3) . . ?
C43_3 C40_3 C42_3 109.7(3) . . ?
C40_3 C41_3 H41A_3 109.5 . . ?
C40_3 C41_3 H41B_3 109.5 . . ?
H41A_3 C41_3 H41B_3 109.5 . . ?
C40_3 C41_3 H41C_3 109.5 . . ?
H41A_3 C41_3 H41C_3 109.5 . . ?
H41B_3 C41_3 H41C_3 109.5 . . ?
C40_3 C42_3 H42A_3 109.5 . . ?
C40_3 C42_3 H42B_3 109.5 . . ?
H42A_3 C42_3 H42B_3 109.5 . . ?
C40_3 C42_3 H42C_3 109.5 . . ?
H42A_3 C42_3 H42C_3 109.5 . . ?
H42B_3 C42_3 H42C_3 109.5 . . ?
C40_3 C43_3 H43A_3 109.5 . . ?
C40_3 C43_3 H43B_3 109.5 . . ?
H43A_3 C43_3 H43B_3 109.5 . . ?
C40_3 C43_3 H43C_3 109.5 . . ?
H43A_3 C43_3 H43C_3 109.5 . . ?
H43B_3 C43_3 H43C_3 109.5 . . ?
O2_4 Zn1_4 O2_3 108.78(9) . . ?
O2_4 Zn1_4 N2_3 122.89(10) . . ?
O2_3 Zn1_4 N2_3 95.84(9) . . ?
O2_4 Zn1_4 N2_4 94.51(11) . . ?
O2_3 Zn1_4 N2_4 121.63(10) . . ?
N2_3 Zn1_4 N2_4 115.19(11) . . ?
C1_4 O1_4 Zn1_3 127.31(19) . . ?
O1_4 C1_4 C6_4 121.6(3) . . ?
O1_4 C1_4 C2_4 119.7(3) . . ?
C6_4 C1_4 C2_4 118.7(3) . . ?
C3_4 C2_4 C1_4 117.9(3) . . ?
C3_4 C2_4 C28_4 122.0(3) . . ?
C1_4 C2_4 C28_4 120.1(3) . . ?
C2_4 C3_4 C4_4 123.8(3) . . ?
C2_4 C3_4 H3_4 118.1 . . ?
C4_4 C3_4 H3_4 118.1 . . ?
C5_4 C4_4 C3_4 118.4(3) . . ?
C5_4 C4_4 H4_4 120.8 . . ?
C3_4 C4_4 H4_4 120.8 . . ?
C4_4 C5_4 C6_4 121.3(3) . . ?
C4_4 C5_4 H5_4 119.4 . . ?
C6_4 C5_4 H5_4 119.4 . . ?
C5_4 C6_4 C1_4 119.8(3) . . ?
C5_4 C6_4 C7_4 115.0(3) . . ?
C1_4 C6_4 C7_4 125.1(3) . . ?
N1_4 C7_4 C6_4 130.2(3) . . ?
N1_4 C7_4 H7_4 114.9 . . ?
C6_4 C7_4 H7_4 114.9 . . ?
C7_4 N1_4 C8_4 115.7(3) . . ?
C7_4 N1_4 Zn1_3 118.7(2) . . ?
C8_4 N1_4 Zn1_3 125.5(2) . . ?
C9_4 C8_4 C13_4 120.3(3) . . ?
C9_4 C8_4 N1_4 120.3(3) . . ?
C13_4 C8_4 N1_4 118.8(3) . . ?
C9_4 C8_4 C13B_4 116.0(5) . . ?
N1_4 C8_4 C13B_4 117.9(5) . . ?
C10_4 C9_4 C8_4 118.2(3) . . ?
C10_4 C9_4 C32_4 121.5(3) . . ?
C8_4 C9_4 C32_4 120.3(3) . . ?
C11_4 C10_4 C9_4 122.8(3) . . ?
C11_4 C10_4 H10_4 118.6 . . ?
C9_4 C10_4 H10_4 118.6 . . ?
C10_4 C11_4 C12_4 115.9(3) . . ?
C10_4 C11_4 C12B_4 118.8(5) . . ?
C10_4 C11_4 C14_4 122.4(3) . . ?
C12_4 C11_4 C14_4 121.3(3) . . ?
C12B_4 C11_4 C14_4 111.5(5) . . ?
C13_4 C12_4 C11_4 123.0(4) . . ?
C13_4 C12_4 H12_4 118.5 . . ?
C11_4 C12_4 H12_4 118.5 . . ?
C12_4 C13_4 C8_4 117.0(4) . . ?
C12_4 C13_4 C34_4 118.0(4) . . ?
C8_4 C13_4 C34_4 125.0(4) . . ?
C13B_4 C12B_4 C11_4 116.0(9) . . ?
C13B_4 C12B_4 H12B_4 122 . . ?
C11_4 C12B_4 H12B_4 122 . . ?
C12B_4 C13B_4 C34B_4 117.3(10) . . ?
C12B_4 C13B_4 C8_4 118.8(9) . . ?
C34B_4 C13B_4 C8_4 120.8(9) . . ?
C11_4 C14_4 C15_4 115.5(3) . . ?
C11_4 C14_4 H14A_4 108.4 . . ?
C15_4 C14_4 H14A_4 108.4 . . ?
C11_4 C14_4 H14B_4 108.4 . . ?
C15_4 C14_4 H14B_4 108.4 . . ?
H14A_4 C14_4 H14B_4 107.5 . . ?
C16_4 C15_4 C20_4 118.3(3) . . ?
C16_4 C15_4 C14_4 122.6(3) . . ?
C20_4 C15_4 C14_4 119.1(4) . . ?
C15_4 C16_4 C17_4 122.2(3) . . ?
C15_4 C16_4 H16_4 118.9 . . ?
C17_4 C16_4 H16_4 118.9 . . ?
C16_4 C17_4 C18_4 117.8(3) . . ?
C16_4 C17_4 C36_4 119.1(3) . . ?
C18_4 C17_4 C36_4 123.1(3) . . ?
C19_4 C18_4 C17_4 121.5(3) . . ?
C19_4 C18_4 N2_4 119.9(3) . . ?
C17_4 C18_4 N2_4 118.6(3) . . ?
C20_4 C19_4 C18_4 118.2(3) . . ?
C20_4 C19_4 C38_4 120.1(3) . . ?
C18_4 C19_4 C38_4 121.6(3) . . ?
C21_4 N2_4 C18_4 117.7(3) . . ?
C21_4 N2_4 Zn1_4 119.8(2) . . ?
C18_4 N2_4 Zn1_4 122.2(2) . . ?
C19_4 C20_4 C15_4 121.9(4) . . ?
C19_4 C20_4 H20_4 119 . . ?
C15_4 C20_4 H20_4 119 . . ?
N2_4 C21_4 C22_4 129.7(3) . . ?
N2_4 C21_4 H21_4 115.2 . . ?
C22_4 C21_4 H21_4 115.2 . . ?
C21_4 C22_4 C27_4 116.8(4) . . ?
C21_4 C22_4 C23_4 124.0(3) . . ?
C27_4 C22_4 C23_4 119.2(4) . . ?
O2_4 C23_4 C24_4 119.6(3) . . ?
O2_4 C23_4 C22_4 121.7(3) . . ?
C24_4 C23_4 C22_4 118.7(3) . . ?
C23_4 O2_4 Zn1_4 126.9(2) . . ?
C25_4 C24_4 C23_4 118.3(4) . . ?
C25_4 C24_4 C40_4 121.7(3) . . ?
C23_4 C24_4 C40_4 120.0(3) . . ?
C24_4 C25_4 C26_4 123.4(4) . . ?
C24_4 C25_4 H25_4 118.3 . . ?
C26_4 C25_4 H25_4 118.3 . . ?
C27_4 C26_4 C25_4 119.0(4) . . ?
C27_4 C26_4 H26_4 120.5 . . ?
C25_4 C26_4 H26_4 120.5 . . ?
C26_4 C27_4 C22_4 121.3(4) . . ?
C26_4 C27_4 H27_4 119.4 . . ?
C22_4 C27_4 H27_4 119.4 . . ?
C31_4 C28_4 C2_4 110.0(2) . . ?
C31_4 C28_4 C29_4 107.4(3) . . ?
C2_4 C28_4 C29_4 111.7(3) . . ?
C31_4 C28_4 C30_4 110.5(3) . . ?
C2_4 C28_4 C30_4 110.0(3) . . ?
C29_4 C28_4 C30_4 107.2(3) . . ?
C28_4 C29_4 H29A_4 109.5 . . ?
C28_4 C29_4 H29B_4 109.5 . . ?
H29A_4 C29_4 H29B_4 109.5 . . ?
C28_4 C29_4 H29C_4 109.5 . . ?
H29A_4 C29_4 H29C_4 109.5 . . ?
H29B_4 C29_4 H29C_4 109.5 . . ?
C28_4 C30_4 H30A_4 109.5 . . ?
C28_4 C30_4 H30B_4 109.5 . . ?
H30A_4 C30_4 H30B_4 109.5 . . ?
C28_4 C30_4 H30C_4 109.5 . . ?
H30A_4 C30_4 H30C_4 109.5 . . ?
H30B_4 C30_4 H30C_4 109.5 . . ?
C28_4 C31_4 H31A_4 109.5 . . ?
C28_4 C31_4 H31B_4 109.5 . . ?
H31A_4 C31_4 H31B_4 109.5 . . ?
C28_4 C31_4 H31C_4 109.5 . . ?
H31A_4 C31_4 H31C_4 109.5 . . ?
H31B_4 C31_4 H31C_4 109.5 . . ?
C33_4 C32_4 C9_4 116.3(3) . . ?
C9_4 C32_4 C33B_4 110.9(12) . . ?
C33_4 C32_4 H32A_4 108.2 . . ?
C9_4 C32_4 H32A_4 108.2 . . ?
C33_4 C32_4 H32B_4 108.2 . . ?
C9_4 C32_4 H32B_4 108.2 . . ?
H32A_4 C32_4 H32B_4 107.4 . . ?
C9_4 C32_4 H32C_4 109.5 . . ?
C33B_4 C32_4 H32C_4 109.5 . . ?
C9_4 C32_4 H32D_4 109.5 . . ?
C33B_4 C32_4 H32D_4 109.5 . . ?
H32C_4 C32_4 H32D_4 108 . . ?
C32_4 C33_4 H33A_4 109.5 . . ?
C32_4 C33_4 H33B_4 109.5 . . ?
H33A_4 C33_4 H33B_4 109.5 . . ?
C32_4 C33_4 H33C_4 109.5 . . ?
H33A_4 C33_4 H33C_4 109.5 . . ?
H33B_4 C33_4 H33C_4 109.5 . . ?
C32_4 C33B_4 H33D_4 109.5 . . ?
C32_4 C33B_4 H33E_4 109.5 . . ?
H33D_4 C33B_4 H33E_4 109.5 . . ?
C32_4 C33B_4 H33F_4 109.5 . . ?
H33D_4 C33B_4 H33F_4 109.5 . . ?
H33E_4 C33B_4 H33F_4 109.5 . . ?
C35_4 C34_4 C13_4 113.5(5) . . ?
C35_4 C34_4 H34A_4 108.9 . . ?
C13_4 C34_4 H34A_4 108.9 . . ?
C35_4 C34_4 H34B_4 108.9 . . ?
C13_4 C34_4 H34B_4 108.9 . . ?
H34A_4 C34_4 H34B_4 107.7 . . ?
C34_4 C35_4 H35A_4 109.5 . . ?
C34_4 C35_4 H35B_4 109.5 . . ?
H35A_4 C35_4 H35B_4 109.5 . . ?
C34_4 C35_4 H35C_4 109.5 . . ?
H35A_4 C35_4 H35C_4 109.5 . . ?
H35B_4 C35_4 H35C_4 109.5 . . ?
C35B_4 C34B_4 C13B_4 113.5(14) . . ?
C35B_4 C34B_4 H34C_4 108.9 . . ?
C13B_4 C34B_4 H34C_4 108.9 . . ?
C35B_4 C34B_4 H34D_4 108.9 . . ?
C13B_4 C34B_4 H34D_4 108.9 . . ?
H34C_4 C34B_4 H34D_4 107.7 . . ?
C34B_4 C35B_4 H35D_4 109.5 . . ?
C34B_4 C35B_4 H35E_4 109.5 . . ?
H35D_4 C35B_4 H35E_4 109.5 . . ?
C34B_4 C35B_4 H35F_4 109.5 . . ?
H35D_4 C35B_4 H35F_4 109.5 . . ?
H35E_4 C35B_4 H35F_4 109.5 . . ?
C17_4 C36_4 C37_4 113.3(3) . . ?
C17_4 C36_4 H36A_4 108.9 . . ?
C37_4 C36_4 H36A_4 108.9 . . ?
C17_4 C36_4 H36B_4 108.9 . . ?
C37_4 C36_4 H36B_4 108.9 . . ?
H36A_4 C36_4 H36B_4 107.7 . . ?
C36_4 C37_4 H37A_4 109.5 . . ?
C36_4 C37_4 H37B_4 109.5 . . ?
H37A_4 C37_4 H37B_4 109.5 . . ?
C36_4 C37_4 H37C_4 109.5 . . ?
H37A_4 C37_4 H37C_4 109.5 . . ?
H37B_4 C37_4 H37C_4 109.5 . . ?
C19_4 C38_4 C39_4 113.3(3) . . ?
C19_4 C38_4 H38A_4 108.9 . . ?
C39_4 C38_4 H38A_4 108.9 . . ?
C19_4 C38_4 H38B_4 108.9 . . ?
C39_4 C38_4 H38B_4 108.9 . . ?
H38A_4 C38_4 H38B_4 107.7 . . ?
C38_4 C39_4 H39A_4 109.5 . . ?
C38_4 C39_4 H39B_4 109.5 . . ?
H39A_4 C39_4 H39B_4 109.5 . . ?
C38_4 C39_4 H39C_4 109.5 . . ?
H39A_4 C39_4 H39C_4 109.5 . . ?
H39B_4 C39_4 H39C_4 109.5 . . ?
C42_4 C40_4 C43_4 107.7(3) . . ?
C42_4 C40_4 C41_4 109.4(3) . . ?
C43_4 C40_4 C41_4 107.6(3) . . ?
C42_4 C40_4 C24_4 111.1(3) . . ?
C43_4 C40_4 C24_4 112.0(3) . . ?
C41_4 C40_4 C24_4 108.9(3) . . ?
C40_4 C41_4 H41A_4 109.5 . . ?
C40_4 C41_4 H41B_4 109.5 . . ?
H41A_4 C41_4 H41B_4 109.5 . . ?
C40_4 C41_4 H41C_4 109.5 . . ?
H41A_4 C41_4 H41C_4 109.5 . . ?
H41B_4 C41_4 H41C_4 109.5 . . ?
C40_4 C42_4 H42A_4 109.5 . . ?
C40_4 C42_4 H42B_4 109.5 . . ?
H42A_4 C42_4 H42B_4 109.5 . . ?
C40_4 C42_4 H42C_4 109.5 . . ?
H42A_4 C42_4 H42C_4 109.5 . . ?
H42B_4 C42_4 H42C_4 109.5 . . ?
C40_4 C43_4 H43A_4 109.5 . . ?
C40_4 C43_4 H43B_4 109.5 . . ?
H43A_4 C43_4 H43B_4 109.5 . . ?
C40_4 C43_4 H43C_4 109.5 . . ?
H43A_4 C43_4 H43C_4 109.5 . . ?
H43B_4 C43_4 H43C_4 109.5 . . ?

loop_
_geom_bond_atom_site_label_1
_geom_bond_atom_site_label_2
_geom_bond_distance
_geom_bond_site_symmetry_2
_geom_bond_publ_flag
N3 C44 1.174(5) . ?
C44 C45 1.476(6) . ?
C45 H45A 0.98 . ?
C45 H45B 0.98 . ?
C45 H45C 0.98 . ?
N4 C46 1.161(6) . ?
C46 C47 1.458(6) . ?
C47 H47A 0.98 . ?
C47 H47B 0.98 . ?
C47 H47C 0.98 . ?
N5 C48 1.122(8) . ?
C48 C49 1.451(8) . ?
C49 H49A 0.98 . ?
C49 H49B 0.98 . ?
C49 H49C 0.98 . ?
N6 C50 1.137(5) . ?
C50 C51 1.454(7) . ?
C51 H51A 0.98 . ?
C51 H51B 0.98 . ?
C51 H51C 0.98 . ?
Zn1_1 O1_2 1.920(2) . ?
Zn1_1 O1_1 1.924(2) . ?
Zn1_1 N1_1 1.998(2) . ?
Zn1_1 N1_2 2.012(2) . ?
O1_1 C1_1 1.305(3) . ?
C1_1 C2_1 1.429(4) . ?
C1_1 C6_1 1.430(4) . ?
C2_1 C3_1 1.383(4) . ?
C2_1 C28_1 1.537(5) . ?
C3_1 C4_1 1.400(5) . ?
C3_1 H3_1 0.95 . ?
C4_1 C5_1 1.358(4) . ?
C4_1 H4_1 0.95 . ?
C5_1 C6_1 1.414(4) . ?
C5_1 H5_1 0.95 . ?
C6_1 C7_1 1.428(4) . ?
C7_1 N1_1 1.302(4) . ?
C7_1 H7_1 0.95 . ?
N1_1 C8_1 1.440(4) . ?
C8_1 C13_1 1.397(4) . ?
C8_1 C9_1 1.415(4) . ?
C9_1 C10_1 1.388(4) . ?
C9_1 C32_1 1.513(4) . ?
C10_1 C11_1 1.387(4) . ?
C10_1 H10_1 0.95 . ?
C11_1 C12_1 1.388(4) . ?
C11_1 C14_1 1.517(4) . ?
C12_1 C13_1 1.398(4) . ?
C12_1 H12_1 0.95 . ?
C13_1 C34_1 1.510(4) . ?
C14_1 C15_1 1.519(4) . ?
C14_1 H14A_1 0.99 . ?
C14_1 H14B_1 0.99 . ?
C15_1 C16_1 1.385(4) . ?
C15_1 C20_1 1.392(4) . ?
C16_1 C17_1 1.403(4) . ?
C16_1 H16_1 0.95 . ?
C17_1 C18_1 1.397(4) . ?
C17_1 C36_1 1.509(4) . ?
C18_1 C19_1 1.407(4) . ?
C18_1 N2_1 1.453(4) . ?
C19_1 C20_1 1.391(4) . ?
C19_1 C38_1 1.531(4) . ?
N2_1 C21_1 1.295(4) . ?
N2_1 Zn1_2 1.999(2) . ?
C20_1 H20_1 0.95 . ?
C21_1 C22_1 1.443(4) . ?
C21_1 H21_1 0.95 . ?
C22_1 C27_1 1.408(4) . ?
C22_1 C23_1 1.422(5) . ?
C23_1 O2_1 1.296(4) . ?
C23_1 C24_1 1.442(4) . ?
O2_1 Zn1_2 1.914(2) . ?
C24_1 C25_1 1.372(5) . ?
C24_1 C40_1 1.534(5) . ?
C25_1 C26_1 1.394(6) . ?
C25_1 H25_1 0.95 . ?
C26_1 C27_1 1.368(5) . ?
C26_1 H26_1 0.95 . ?
C27_1 H27_1 0.95 . ?
C28_1 C30_1 1.530(5) . ?
C28_1 C29_1 1.532(6) . ?
C28_1 C31_1 1.544(6) . ?
C29_1 H29A_1 0.98 . ?
C29_1 H29B_1 0.98 . ?
C29_1 H29C_1 0.98 . ?
C30_1 H30A_1 0.98 . ?
C30_1 H30B_1 0.98 . ?
C30_1 H30C_1 0.98 . ?
C31_1 H31A_1 0.98 . ?
C31_1 H31B_1 0.98 . ?
C31_1 H31C_1 0.98 . ?
C32_1 C33_1 1.523(4) . ?
C32_1 H32A_1 0.99 . ?
C32_1 H32B_1 0.99 . ?
C33_1 H33A_1 0.98 . ?
C33_1 H33B_1 0.98 . ?
C33_1 H33C_1 0.98 . ?
C34_1 C35_1 1.518(5) . ?
C34_1 H34A_1 0.99 . ?
C34_1 H34B_1 0.99 . ?
C35_1 H35A_1 0.98 . ?
C35_1 H35B_1 0.98 . ?
C35_1 H35C_1 0.98 . ?
C36_1 C37_1 1.527(4) . ?
C36_1 H36A_1 0.99 . ?
C36_1 H36B_1 0.99 . ?
C37_1 H37A_1 0.98 . ?
C37_1 H37B_1 0.98 . ?
C37_1 H37C_1 0.98 . ?
C38_1 C39_1 1.516(5) . ?
C38_1 H38A_1 0.99 . ?
C38_1 H38B_1 0.99 . ?
C39_1 H39A_1 0.98 . ?
C39_1 H39B_1 0.98 . ?
C39_1 H39C_1 0.98 . ?
C40_1 C41_1 1.510(6) . ?
C40_1 C43_1 1.538(5) . ?
C40_1 C42_1 1.542(6) . ?
C41_1 H41A_1 0.98 . ?
C41_1 H41B_1 0.98 . ?
C41_1 H41C_1 0.98 . ?
C42_1 H42A_1 0.98 . ?
C42_1 H42B_1 0.98 . ?
C42_1 H42C_1 0.98 . ?
C43_1 H43A_1 0.98 . ?
C43_1 H43B_1 0.98 . ?
C43_1 H43C_1 0.98 . ?
Zn1_2 O2_2 1.925(2) . ?
Zn1_2 N2_2 1.998(3) . ?
O1_2 C1_2 1.305(3) . ?
C1_2 C6_2 1.430(4) . ?
C1_2 C2_2 1.433(4) . ?
C2_2 C3_2 1.384(5) . ?
C2_2 C28_2 1.535(5) . ?
C3_2 C4_2 1.397(6) . ?
C3_2 H3_2 0.95 . ?
C4_2 C5_2 1.350(5) . ?
C4_2 H4_2 0.95 . ?
C5_2 C6_2 1.416(5) . ?
C5_2 H5_2 0.95 . ?
C6_2 C7_2 1.433(5) . ?
C7_2 N1_2 1.296(4) . ?
C7_2 H7_2 0.95 . ?
N1_2 C8_2 1.445(4) . ?
C8_2 C9_2 1.396(4) . ?
C8_2 C13_2 1.409(4) . ?
C9_2 C10_2 1.398(4) . ?
C9_2 C32_2 1.524(5) . ?
C10_2 C11_2 1.382(4) . ?
C10_2 H10_2 0.95 . ?
C11_2 C12_2 1.382(4) . ?
C11_2 C14_2 1.517(4) . ?
C12_2 C13_2 1.390(4) . ?
C12_2 H12_2 0.95 . ?
C13_2 C34_2 1.507(4) . ?
C14_2 C15_2 1.511(4) . ?
C14_2 H14A_2 0.99 . ?
C14_2 H14B_2 0.99 . ?
C15_2 C16_2 1.377(4) . ?
C15_2 C20_2 1.386(4) . ?
C16_2 C17_2 1.395(5) . ?
C16_2 H16_2 0.95 . ?
C17_2 C18_2 1.387(5) . ?
C17_2 C38B_2 1.502(12) . ?
C17_2 C38_2 1.604(12) . ?
C18_2 C19_2 1.395(4) . ?
C18_2 N2_2 1.454(4) . ?
C19_2 C20_2 1.390(4) . ?
C19_2 C36_2 1.506(4) . ?
N2_2 C21_2 1.300(4) . ?
C20_2 H20_2 0.95 . ?
C21_2 C22_2 1.422(4) . ?
C21_2 H21_2 0.95 . ?
C22_2 C27_2 1.412(4) . ?
C22_2 C23_2 1.432(4) . ?
C23_2 O2_2 1.307(3) . ?
C23_2 C24_2 1.439(4) . ?
C24_2 C25_2 1.374(4) . ?
C24_2 C40_2 1.537(4) . ?
C25_2 C26_2 1.398(5) . ?
C25_2 H25_2 0.95 . ?
C26_2 C27_2 1.366(5) . ?
C26_2 H26_2 0.95 . ?
C27_2 H27_2 0.95 . ?
C28_2 C29_2 1.527(5) . ?
C28_2 C31_2 1.528(5) . ?
C28_2 C30_2 1.533(5) . ?
C29_2 H29A_2 0.98 . ?
C29_2 H29B_2 0.98 . ?
C29_2 H29C_2 0.98 . ?
C30_2 H30A_2 0.98 . ?
C30_2 H30B_2 0.98 . ?
C30_2 H30C_2 0.98 . ?
C31_2 H31A_2 0.98 . ?
C31_2 H31B_2 0.98 . ?
C31_2 H31C_2 0.98 . ?
C32_2 C33B_2 1.249(9) . ?
C32_2 C33_2 1.413(7) . ?
C32_2 H32A_2 0.99 . ?
C32_2 H32B_2 0.99 . ?
C32_2 H32C_2 0.99 . ?
C32_2 H32D_2 0.99 . ?
C33_2 H33A_2 0.98 . ?
C33_2 H33B_2 0.98 . ?
C33_2 H33C_2 0.98 . ?
C33B_2 H33D_2 0.98 . ?
C33B_2 H33E_2 0.98 . ?
C33B_2 H33F_2 0.98 . ?
C34_2 C35_2 1.535(4) . ?
C34_2 H34A_2 0.99 . ?
C34_2 H34B_2 0.99 . ?
C35_2 H35A_2 0.98 . ?
C35_2 H35B_2 0.98 . ?
C35_2 H35C_2 0.98 . ?
C36_2 C37_2 1.486(5) . ?
C36_2 H36A_2 0.99 . ?
C36_2 H36B_2 0.99 . ?
C37_2 H37A_2 0.98 . ?
C37_2 H37B_2 0.98 . ?
C37_2 H37C_2 0.98 . ?
C38B_2 C39B_2 1.365(14) . ?
C38B_2 H38C_2 0.99 . ?
C38B_2 H38D_2 0.99 . ?
C39B_2 H39D_2 0.98 . ?
C39B_2 H39E_2 0.98 . ?
C39B_2 H39F_2 0.98 . ?
C38_2 C39_2 1.447(14) . ?
C38_2 H38A_2 0.99 . ?
C38_2 H38B_2 0.99 . ?
C39_2 H39A_2 0.98 . ?
C39_2 H39B_2 0.98 . ?
C39_2 H39C_2 0.98 . ?
C40_2 C42_2 1.538(4) . ?
C40_2 C43_2 1.539(5) . ?
C40_2 C41_2 1.540(4) . ?
C41_2 H41A_2 0.98 . ?
C41_2 H41B_2 0.98 . ?
C41_2 H41C_2 0.98 . ?
C42_2 H42A_2 0.98 . ?
C42_2 H42B_2 0.98 . ?
C42_2 H42C_2 0.98 . ?
C43_2 H43A_2 0.98 . ?
C43_2 H43B_2 0.98 . ?
C43_2 H43C_2 0.98 . ?
O1_3 C1_3 1.299(4) . ?
O1_3 Zn1_3 1.910(2) . ?
Zn1_3 O1_4 1.921(2) . ?
Zn1_3 N1_4 1.976(3) . ?
Zn1_3 N1_3 1.999(2) . ?
C1_3 C6_3 1.427(4) . ?
C1_3 C2_3 1.440(4) . ?
C2_3 C3_3 1.375(5) . ?
C2_3 C28_3 1.532(4) . ?
C3_3 C4_3 1.397(5) . ?
C3_3 H3_3 0.95 . ?
C4_3 C5_3 1.367(5) . ?
C4_3 H4_3 0.95 . ?
C5_3 C6_3 1.410(4) . ?
C5_3 H5_3 0.95 . ?
C6_3 C7_3 1.436(4) . ?
C7_3 N1_3 1.296(4) . ?
C7_3 H7_3 0.95 . ?
N1_3 C8_3 1.443(4) . ?
C8_3 C9_3 1.391(4) . ?
C8_3 C13_3 1.402(4) . ?
C9_3 C10_3 1.395(4) . ?
C9_3 C32_3 1.522(5) . ?
C10_3 C11_3 1.388(5) . ?
C10_3 H10_3 0.95 . ?
C11_3 C12_3 1.386(4) . ?
C11_3 C14_3 1.523(4) . ?
C12_3 C13_3 1.389(4) . ?
C12_3 H12_3 0.95 . ?
C13_3 C34_3 1.521(4) . ?
C14_3 C15_3 1.519(4) . ?
C14_3 H14A_3 0.99 . ?
C14_3 H14B_3 0.99 . ?
C15_3 C20_3 1.368(5) . ?
C15_3 C16_3 1.387(5) . ?
C16_3 C17_3 1.393(4) . ?
C16_3 H16_3 0.95 . ?
C17_3 C18_3 1.395(4) . ?
C17_3 C36_3 1.508(4) . ?
C18_3 C19_3 1.394(4) . ?
C18_3 N2_3 1.452(4) . ?
C19_3 C20_3 1.397(4) . ?
C19_3 C38_3 1.511(5) . ?
N2_3 C21_3 1.296(4) . ?
N2_3 Zn1_4 1.992(3) . ?
C20_3 H20_3 0.95 . ?
C21_3 C22_3 1.431(4) . ?
C21_3 H21_3 0.95 . ?
C22_3 C27_3 1.407(4) . ?
C22_3 C23_3 1.436(4) . ?
C23_3 O2_3 1.302(4) . ?
C23_3 C24_3 1.436(4) . ?
O2_3 Zn1_4 1.918(2) . ?
C24_3 C25_3 1.377(4) . ?
C24_3 C40_3 1.532(4) . ?
C25_3 C26_3 1.408(4) . ?
C25_3 H25_3 0.95 . ?
C26_3 C27_3 1.361(4) . ?
C26_3 H26_3 0.95 . ?
C27_3 H27_3 0.95 . ?
C28_3 C29_3 1.533(4) . ?
C28_3 C31_3 1.534(4) . ?
C28_3 C30_3 1.536(5) . ?
C29_3 H29A_3 0.98 . ?
C29_3 H29B_3 0.98 . ?
C29_3 H29C_3 0.98 . ?
C30_3 H30A_3 0.98 . ?
C30_3 H30B_3 0.98 . ?
C30_3 H30C_3 0.98 . ?
C31_3 H31A_3 0.98 . ?
C31_3 H31B_3 0.98 . ?
C31_3 H31C_3 0.98 . ?
C32_3 C33_3 1.496(6) . ?
C32_3 H32A_3 0.99 . ?
C32_3 H32B_3 0.99 . ?
C33_3 H33A_3 0.98 . ?
C33_3 H33B_3 0.98 . ?
C33_3 H33C_3 0.98 . ?
C34_3 C35_3 1.503(5) . ?
C34_3 H34A_3 0.99 . ?
C34_3 H34B_3 0.99 . ?
C35_3 H35A_3 0.98 . ?
C35_3 H35B_3 0.98 . ?
C35_3 H35C_3 0.98 . ?
C36_3 C37_3 1.513(5) . ?
C36_3 H36A_3 0.99 . ?
C36_3 H36B_3 0.99 . ?
C37_3 H37A_3 0.98 . ?
C37_3 H37B_3 0.98 . ?
C37_3 H37C_3 0.98 . ?
C38_3 C39_3 1.378(7) . ?
C38_3 C39B_3 1.554(12) . ?
C38_3 H38A_3 0.99 . ?
C38_3 H38B_3 0.99 . ?
C38_3 H38C_3 0.99 . ?
C38_3 H38D_3 0.99 . ?
C39_3 H39A_3 0.98 . ?
C39_3 H39B_3 0.98 . ?
C39_3 H39C_3 0.98 . ?
C39B_3 H39D_3 0.98 . ?
C39B_3 H39E_3 0.98 . ?
C39B_3 H39F_3 0.98 . ?
C40_3 C41_3 1.533(4) . ?
C40_3 C43_3 1.538(4) . ?
C40_3 C42_3 1.539(4) . ?
C41_3 H41A_3 0.98 . ?
C41_3 H41B_3 0.98 . ?
C41_3 H41C_3 0.98 . ?
C42_3 H42A_3 0.98 . ?
C42_3 H42B_3 0.98 . ?
C42_3 H42C_3 0.98 . ?
C43_3 H43A_3 0.98 . ?
C43_3 H43B_3 0.98 . ?
C43_3 H43C_3 0.98 . ?
Zn1_4 O2_4 1.911(2) . ?
Zn1_4 N2_4 2.002(3) . ?
O1_4 C1_4 1.310(4) . ?
C1_4 C6_4 1.422(4) . ?
C1_4 C2_4 1.441(4) . ?
C2_4 C3_4 1.375(4) . ?
C2_4 C28_4 1.536(4) . ?
C3_4 C4_4 1.399(5) . ?
C3_4 H3_4 0.95 . ?
C4_4 C5_4 1.370(5) . ?
C4_4 H4_4 0.95 . ?
C5_4 C6_4 1.409(5) . ?
C5_4 H5_4 0.95 . ?
C6_4 C7_4 1.433(4) . ?
C7_4 N1_4 1.298(4) . ?
C7_4 H7_4 0.95 . ?
N1_4 C8_4 1.442(4) . ?
C8_4 C9_4 1.397(4) . ?
C8_4 C13_4 1.399(5) . ?
C8_4 C13B_4 1.558(12) . ?
C9_4 C10_4 1.394(4) . ?
C9_4 C32_4 1.505(4) . ?
C10_4 C11_4 1.367(4) . ?
C10_4 H10_4 0.95 . ?
C11_4 C12_4 1.410(5) . ?
C11_4 C12B_4 1.456(13) . ?
C11_4 C14_4 1.511(5) . ?
C12_4 C13_4 1.392(6) . ?
C12_4 H12_4 0.95 . ?
C13_4 C34_4 1.525(7) . ?
C12B_4 C13B_4 1.403(15) . ?
C12B_4 H12B_4 0.95 . ?
C13B_4 C34B_4 1.524(16) . ?
C14_4 C15_4 1.525(5) . ?
C14_4 H14A_4 0.99 . ?
C14_4 H14B_4 0.99 . ?
C15_4 C16_4 1.381(5) . ?
C15_4 C20_4 1.397(4) . ?
C16_4 C17_4 1.394(5) . ?
C16_4 H16_4 0.95 . ?
C17_4 C18_4 1.409(4) . ?
C17_4 C36_4 1.508(5) . ?
C18_4 C19_4 1.395(5) . ?
C18_4 N2_4 1.440(4) . ?
C19_4 C20_4 1.390(5) . ?
C19_4 C38_4 1.514(4) . ?
N2_4 C21_4 1.292(5) . ?
C20_4 H20_4 0.95 . ?
C21_4 C22_4 1.419(5) . ?
C21_4 H21_4 0.95 . ?
C22_4 C27_4 1.421(5) . ?
C22_4 C23_4 1.433(5) . ?
C23_4 O2_4 1.311(4) . ?
C23_4 C24_4 1.427(5) . ?
C24_4 C25_4 1.384(5) . ?
C24_4 C40_4 1.541(5) . ?
C25_4 C26_4 1.391(6) . ?
C25_4 H25_4 0.95 . ?
C26_4 C27_4 1.359(6) . ?
C26_4 H26_4 0.95 . ?
C27_4 H27_4 0.95 . ?
C28_4 C31_4 1.532(5) . ?
C28_4 C29_4 1.539(4) . ?
C28_4 C30_4 1.539(4) . ?
C29_4 H29A_4 0.98 . ?
C29_4 H29B_4 0.98 . ?
C29_4 H29C_4 0.98 . ?
C30_4 H30A_4 0.98 . ?
C30_4 H30B_4 0.98 . ?
C30_4 H30C_4 0.98 . ?
C31_4 H31A_4 0.98 . ?
C31_4 H31B_4 0.98 . ?
C31_4 H31C_4 0.98 . ?
C32_4 C33_4 1.490(6) . ?
C32_4 C33B_4 1.66(5) . ?
C32_4 H32A_4 0.99 . ?
C32_4 H32B_4 0.99 . ?
C32_4 H32C_4 0.99 . ?
C32_4 H32D_4 0.99 . ?
C33_4 H33A_4 0.98 . ?
C33_4 H33B_4 0.98 . ?
C33_4 H33C_4 0.98 . ?
C33B_4 H33D_4 0.98 . ?
C33B_4 H33E_4 0.98 . ?
C33B_4 H33F_4 0.98 . ?
C34_4 C35_4 1.512(9) . ?
C34_4 H34A_4 0.99 . ?
C34_4 H34B_4 0.99 . ?
C35_4 H35A_4 0.98 . ?
C35_4 H35B_4 0.98 . ?
C35_4 H35C_4 0.98 . ?
C34B_4 C35B_4 1.42(3) . ?
C34B_4 H34C_4 0.99 . ?
C34B_4 H34D_4 0.99 . ?
C35B_4 H35D_4 0.98 . ?
C35B_4 H35E_4 0.98 . ?
C35B_4 H35F_4 0.98 . ?
C36_4 C37_4 1.521(6) . ?
C36_4 H36A_4 0.99 . ?
C36_4 H36B_4 0.99 . ?
C37_4 H37A_4 0.98 . ?
C37_4 H37B_4 0.98 . ?
C37_4 H37C_4 0.98 . ?
C38_4 C39_4 1.523(5) . ?
C38_4 H38A_4 0.99 . ?
C38_4 H38B_4 0.99 . ?
C39_4 H39A_4 0.98 . ?
C39_4 H39B_4 0.98 . ?
C39_4 H39C_4 0.98 . ?
C40_4 C42_4 1.531(5) . ?
C40_4 C43_4 1.537(5) . ?
C40_4 C41_4 1.540(5) . ?
C41_4 H41A_4 0.98 . ?
C41_4 H41B_4 0.98 . ?
C41_4 H41C_4 0.98 . ?
C42_4 H42A_4 0.98 . ?
C42_4 H42B_4 0.98 . ?
C42_4 H42C_4 0.98 . ?
C43_4 H43A_4 0.98 . ?
C43_4 H43B_4 0.98 . ?
C43_4 H43C_4 0.98 . ?

loop_
_geom_torsion_atom_site_label_1
_geom_torsion_atom_site_label_2
_geom_torsion_atom_site_label_3
_geom_torsion_atom_site_label_4
_geom_torsion
_geom_torsion_site_symmetry_1
_geom_torsion_site_symmetry_2
_geom_torsion_site_symmetry_3
_geom_torsion_site_symmetry_4
_geom_torsion_publ_flag
Zn1_1 O1_1 C1_1 C2_1 -174.6(2) . . . . ?
Zn1_1 O1_1 C1_1 C6_1 5.8(4) . . . . ?
O1_1 C1_1 C2_1 C3_1 -176.8(3) . . . . ?
C6_1 C1_1 C2_1 C3_1 2.7(5) . . . . ?
O1_1 C1_1 C2_1 C28_1 3.0(5) . . . . ?
C6_1 C1_1 C2_1 C28_1 -177.4(3) . . . . ?
C1_1 C2_1 C3_1 C4_1 -0.6(5) . . . . ?
C28_1 C2_1 C3_1 C4_1 179.5(3) . . . . ?
C2_1 C3_1 C4_1 C5_1 -1.4(5) . . . . ?
C3_1 C4_1 C5_1 C6_1 1.3(5) . . . . ?
C4_1 C5_1 C6_1 C7_1 -177.6(3) . . . . ?
C4_1 C5_1 C6_1 C1_1 0.8(5) . . . . ?
O1_1 C1_1 C6_1 C5_1 176.7(3) . . . . ?
C2_1 C1_1 C6_1 C5_1 -2.9(4) . . . . ?
O1_1 C1_1 C6_1 C7_1 -5.0(5) . . . . ?
C2_1 C1_1 C6_1 C7_1 175.4(3) . . . . ?
C5_1 C6_1 C7_1 N1_1 179.0(3) . . . . ?
C1_1 C6_1 C7_1 N1_1 0.6(5) . . . . ?
C6_1 C7_1 N1_1 C8_1 179.7(3) . . . . ?
C6_1 C7_1 N1_1 Zn1_1 2.4(4) . . . . ?
C7_1 N1_1 C8_1 C13_1 109.7(3) . . . . ?
Zn1_1 N1_1 C8_1 C13_1 -73.2(3) . . . . ?
C7_1 N1_1 C8_1 C9_1 -71.1(3) . . . . ?
Zn1_1 N1_1 C8_1 C9_1 106.0(3) . . . . ?
C13_1 C8_1 C9_1 C10_1 -2.6(4) . . . . ?
N1_1 C8_1 C9_1 C10_1 178.3(3) . . . . ?
C13_1 C8_1 C9_1 C32_1 175.0(3) . . . . ?
N1_1 C8_1 C9_1 C32_1 -4.1(4) . . . . ?
C8_1 C9_1 C10_1 C11_1 1.3(4) . . . . ?
C32_1 C9_1 C10_1 C11_1 -176.4(3) . . . . ?
C9_1 C10_1 C11_1 C12_1 0.6(4) . . . . ?
C9_1 C10_1 C11_1 C14_1 -179.8(3) . . . . ?
C10_1 C11_1 C12_1 C13_1 -1.4(4) . . . . ?
C14_1 C11_1 C12_1 C13_1 179.0(3) . . . . ?
C9_1 C8_1 C13_1 C12_1 1.9(4) . . . . ?
N1_1 C8_1 C13_1 C12_1 -179.0(2) . . . . ?
C9_1 C8_1 C13_1 C34_1 179.9(3) . . . . ?
N1_1 C8_1 C13_1 C34_1 -0.9(4) . . . . ?
C11_1 C12_1 C13_1 C8_1 0.1(4) . . . . ?
C11_1 C12_1 C13_1 C34_1 -178.0(3) . . . . ?
C10_1 C11_1 C14_1 C15_1 -55.9(4) . . . . ?
C12_1 C11_1 C14_1 C15_1 123.7(3) . . . . ?
C11_1 C14_1 C15_1 C16_1 145.2(3) . . . . ?
C11_1 C14_1 C15_1 C20_1 -37.4(4) . . . . ?
C20_1 C15_1 C16_1 C17_1 0.1(4) . . . . ?
C14_1 C15_1 C16_1 C17_1 177.6(3) . . . . ?
C15_1 C16_1 C17_1 C18_1 -0.2(4) . . . . ?
C15_1 C16_1 C17_1 C36_1 -179.1(3) . . . . ?
C16_1 C17_1 C18_1 C19_1 0.5(4) . . . . ?
C36_1 C17_1 C18_1 C19_1 179.3(3) . . . . ?
C16_1 C17_1 C18_1 N2_1 177.9(3) . . . . ?
C36_1 C17_1 C18_1 N2_1 -3.3(4) . . . . ?
C17_1 C18_1 C19_1 C20_1 -0.5(4) . . . . ?
N2_1 C18_1 C19_1 C20_1 -178.0(3) . . . . ?
C17_1 C18_1 C19_1 C38_1 177.4(3) . . . . ?
N2_1 C18_1 C19_1 C38_1 -0.1(4) . . . . ?
C17_1 C18_1 N2_1 C21_1 121.6(3) . . . . ?
C19_1 C18_1 N2_1 C21_1 -60.9(4) . . . . ?
C17_1 C18_1 N2_1 Zn1_2 -64.0(3) . . . . ?
C19_1 C18_1 N2_1 Zn1_2 113.5(3) . . . . ?
C18_1 C19_1 C20_1 C15_1 0.4(5) . . . . ?
C38_1 C19_1 C20_1 C15_1 -177.7(3) . . . . ?
C16_1 C15_1 C20_1 C19_1 -0.1(5) . . . . ?
C14_1 C15_1 C20_1 C19_1 -177.6(3) . . . . ?
C18_1 N2_1 C21_1 C22_1 167.4(3) . . . . ?
Zn1_2 N2_1 C21_1 C22_1 -7.4(4) . . . . ?
N2_1 C21_1 C22_1 C27_1 -177.3(3) . . . . ?
N2_1 C21_1 C22_1 C23_1 -1.6(5) . . . . ?
C27_1 C22_1 C23_1 O2_1 178.5(3) . . . . ?
C21_1 C22_1 C23_1 O2_1 3.1(5) . . . . ?
C27_1 C22_1 C23_1 C24_1 -1.4(5) . . . . ?
C21_1 C22_1 C23_1 C24_1 -176.8(3) . . . . ?
C22_1 C23_1 O2_1 Zn1_2 5.7(5) . . . . ?
C24_1 C23_1 O2_1 Zn1_2 -174.4(2) . . . . ?
O2_1 C23_1 C24_1 C25_1 -178.2(3) . . . . ?
C22_1 C23_1 C24_1 C25_1 1.7(5) . . . . ?
O2_1 C23_1 C24_1 C40_1 1.8(5) . . . . ?
C22_1 C23_1 C24_1 C40_1 -178.3(3) . . . . ?
C23_1 C24_1 C25_1 C26_1 -0.2(6) . . . . ?
C40_1 C24_1 C25_1 C26_1 179.8(4) . . . . ?
C24_1 C25_1 C26_1 C27_1 -1.6(7) . . . . ?
C25_1 C26_1 C27_1 C22_1 1.8(6) . . . . ?
C23_1 C22_1 C27_1 C26_1 -0.4(5) . . . . ?
C21_1 C22_1 C27_1 C26_1 175.5(3) . . . . ?
C3_1 C2_1 C28_1 C30_1 -2.6(5) . . . . ?
C1_1 C2_1 C28_1 C30_1 177.5(3) . . . . ?
C3_1 C2_1 C28_1 C29_1 -122.3(4) . . . . ?
C1_1 C2_1 C28_1 C29_1 57.8(4) . . . . ?
C3_1 C2_1 C28_1 C31_1 116.7(4) . . . . ?
C1_1 C2_1 C28_1 C31_1 -63.1(4) . . . . ?
C10_1 C9_1 C32_1 C33_1 -74.6(4) . . . . ?
C8_1 C9_1 C32_1 C33_1 107.9(3) . . . . ?
C8_1 C13_1 C34_1 C35_1 -87.5(4) . . . . ?
C12_1 C13_1 C34_1 C35_1 90.5(4) . . . . ?
C18_1 C17_1 C36_1 C37_1 114.6(3) . . . . ?
C16_1 C17_1 C36_1 C37_1 -66.6(4) . . . . ?
C20_1 C19_1 C38_1 C39_1 112.0(3) . . . . ?
C18_1 C19_1 C38_1 C39_1 -66.0(4) . . . . ?
C25_1 C24_1 C40_1 C41_1 119.3(4) . . . . ?
C23_1 C24_1 C40_1 C41_1 -60.7(4) . . . . ?
C25_1 C24_1 C40_1 C43_1 0.3(5) . . . . ?
C23_1 C24_1 C40_1 C43_1 -179.7(3) . . . . ?
C25_1 C24_1 C40_1 C42_1 -117.5(4) . . . . ?
C23_1 C24_1 C40_1 C42_1 62.4(5) . . . . ?
Zn1_1 O1_2 C1_2 C6_2 20.5(4) . . . . ?
Zn1_1 O1_2 C1_2 C2_2 -160.3(2) . . . . ?
O1_2 C1_2 C2_2 C3_2 -176.0(3) . . . . ?
C6_2 C1_2 C2_2 C3_2 3.2(5) . . . . ?
O1_2 C1_2 C2_2 C28_2 6.3(5) . . . . ?
C6_2 C1_2 C2_2 C28_2 -174.4(3) . . . . ?
C1_2 C2_2 C3_2 C4_2 -0.9(6) . . . . ?
C28_2 C2_2 C3_2 C4_2 176.7(4) . . . . ?
C2_2 C3_2 C4_2 C5_2 -1.7(7) . . . . ?
C3_2 C4_2 C5_2 C6_2 2.0(7) . . . . ?
C4_2 C5_2 C6_2 C1_2 0.4(6) . . . . ?
C4_2 C5_2 C6_2 C7_2 178.5(4) . . . . ?
O1_2 C1_2 C6_2 C5_2 176.2(3) . . . . ?
C2_2 C1_2 C6_2 C5_2 -3.0(5) . . . . ?
O1_2 C1_2 C6_2 C7_2 -1.8(5) . . . . ?
C2_2 C1_2 C6_2 C7_2 179.0(3) . . . . ?
C5_2 C6_2 C7_2 N1_2 176.8(4) . . . . ?
C1_2 C6_2 C7_2 N1_2 -5.1(6) . . . . ?
C6_2 C7_2 N1_2 C8_2 171.4(3) . . . . ?
C6_2 C7_2 N1_2 Zn1_1 -6.5(5) . . . . ?
C7_2 N1_2 C8_2 C9_2 115.9(3) . . . . ?
Zn1_1 N1_2 C8_2 C9_2 -66.4(4) . . . . ?
C7_2 N1_2 C8_2 C13_2 -65.2(4) . . . . ?
Zn1_1 N1_2 C8_2 C13_2 112.5(3) . . . . ?
C13_2 C8_2 C9_2 C10_2 2.5(5) . . . . ?
N1_2 C8_2 C9_2 C10_2 -178.7(3) . . . . ?
C13_2 C8_2 C9_2 C32_2 -179.7(3) . . . . ?
N1_2 C8_2 C9_2 C32_2 -0.9(5) . . . . ?
C8_2 C9_2 C10_2 C11_2 -0.1(5) . . . . ?
C32_2 C9_2 C10_2 C11_2 -178.0(3) . . . . ?
C9_2 C10_2 C11_2 C12_2 -1.6(5) . . . . ?
C9_2 C10_2 C11_2 C14_2 176.6(3) . . . . ?
C10_2 C11_2 C12_2 C13_2 1.0(5) . . . . ?
C14_2 C11_2 C12_2 C13_2 -177.2(3) . . . . ?
C11_2 C12_2 C13_2 C8_2 1.2(4) . . . . ?
C11_2 C12_2 C13_2 C34_2 -177.9(3) . . . . ?
C9_2 C8_2 C13_2 C12_2 -2.9(4) . . . . ?
N1_2 C8_2 C13_2 C12_2 178.1(3) . . . . ?
C9_2 C8_2 C13_2 C34_2 176.1(3) . . . . ?
N1_2 C8_2 C13_2 C34_2 -2.8(4) . . . . ?
C10_2 C11_2 C14_2 C15_2 141.1(3) . . . . ?
C12_2 C11_2 C14_2 C15_2 -40.7(4) . . . . ?
C11_2 C14_2 C15_2 C16_2 131.3(3) . . . . ?
C11_2 C14_2 C15_2 C20_2 -47.9(4) . . . . ?
C20_2 C15_2 C16_2 C17_2 -1.3(6) . . . . ?
C14_2 C15_2 C16_2 C17_2 179.5(4) . . . . ?
C15_2 C16_2 C17_2 C18_2 -0.3(6) . . . . ?
C15_2 C16_2 C17_2 C38B_2 -164.5(6) . . . . ?
C15_2 C16_2 C17_2 C38_2 165.2(6) . . . . ?
C16_2 C17_2 C18_2 C19_2 2.7(6) . . . . ?
C38B_2 C17_2 C18_2 C19_2 167.3(5) . . . . ?
C38_2 C17_2 C18_2 C19_2 -161.8(6) . . . . ?
C16_2 C17_2 C18_2 N2_2 -179.1(3) . . . . ?
C38B_2 C17_2 C18_2 N2_2 -14.4(7) . . . . ?
C38_2 C17_2 C18_2 N2_2 16.5(7) . . . . ?
C17_2 C18_2 C19_2 C20_2 -3.5(5) . . . . ?
N2_2 C18_2 C19_2 C20_2 178.3(3) . . . . ?
C17_2 C18_2 C19_2 C36_2 173.4(3) . . . . ?
N2_2 C18_2 C19_2 C36_2 -4.8(5) . . . . ?
C17_2 C18_2 N2_2 C21_2 103.2(4) . . . . ?
C19_2 C18_2 N2_2 C21_2 -78.5(4) . . . . ?
C17_2 C18_2 N2_2 Zn1_2 -78.3(4) . . . . ?
C19_2 C18_2 N2_2 Zn1_2 100.0(3) . . . . ?
C16_2 C15_2 C20_2 C19_2 0.4(5) . . . . ?
C14_2 C15_2 C20_2 C19_2 179.7(3) . . . . ?
C18_2 C19_2 C20_2 C15_2 1.9(5) . . . . ?
C36_2 C19_2 C20_2 C15_2 -175.1(3) . . . . ?
C18_2 N2_2 C21_2 C22_2 178.9(3) . . . . ?
Zn1_2 N2_2 C21_2 C22_2 0.3(5) . . . . ?
N2_2 C21_2 C22_2 C27_2 179.7(3) . . . . ?
N2_2 C21_2 C22_2 C23_2 0.8(6) . . . . ?
C27_2 C22_2 C23_2 O2_2 178.5(3) . . . . ?
C21_2 C22_2 C23_2 O2_2 -2.6(5) . . . . ?
C27_2 C22_2 C23_2 C24_2 -2.3(4) . . . . ?
C21_2 C22_2 C23_2 C24_2 176.7(3) . . . . ?
C22_2 C23_2 O2_2 Zn1_2 3.1(4) . . . . ?
C24_2 C23_2 O2_2 Zn1_2 -176.1(2) . . . . ?
O2_2 C23_2 C24_2 C25_2 -178.8(3) . . . . ?
C22_2 C23_2 C24_2 C25_2 2.0(4) . . . . ?
O2_2 C23_2 C24_2 C40_2 1.7(4) . . . . ?
C22_2 C23_2 C24_2 C40_2 -177.5(3) . . . . ?
C23_2 C24_2 C25_2 C26_2 -0.5(5) . . . . ?
C40_2 C24_2 C25_2 C26_2 179.0(3) . . . . ?
C24_2 C25_2 C26_2 C27_2 -0.8(5) . . . . ?
C25_2 C26_2 C27_2 C22_2 0.5(5) . . . . ?
C21_2 C22_2 C27_2 C26_2 -178.0(3) . . . . ?
C23_2 C22_2 C27_2 C26_2 1.1(5) . . . . ?
C3_2 C2_2 C28_2 C29_2 118.4(4) . . . . ?
C1_2 C2_2 C28_2 C29_2 -64.1(4) . . . . ?
C3_2 C2_2 C28_2 C31_2 -119.6(4) . . . . ?
C1_2 C2_2 C28_2 C31_2 58.0(4) . . . . ?
C3_2 C2_2 C28_2 C30_2 -1.3(5) . . . . ?
C1_2 C2_2 C28_2 C30_2 176.3(3) . . . . ?
C8_2 C9_2 C32_2 C33B_2 123.4(6) . . . . ?
C10_2 C9_2 C32_2 C33B_2 -58.8(7) . . . . ?
C8_2 C9_2 C32_2 C33_2 -81.7(5) . . . . ?
C10_2 C9_2 C32_2 C33_2 96.0(5) . . . . ?
C12_2 C13_2 C34_2 C35_2 112.4(3) . . . . ?
C8_2 C13_2 C34_2 C35_2 -66.7(4) . . . . ?
C20_2 C19_2 C36_2 C37_2 -71.5(4) . . . . ?
C18_2 C19_2 C36_2 C37_2 111.6(4) . . . . ?
C18_2 C17_2 C38B_2 C39B_2 -82.6(14) . . . . ?
C16_2 C17_2 C38B_2 C39B_2 81.5(15) . . . . ?
C18_2 C17_2 C38_2 C39_2 -112.8(10) . . . . ?
C16_2 C17_2 C38_2 C39_2 82.6(11) . . . . ?
C25_2 C24_2 C40_2 C42_2 -119.2(3) . . . . ?
C23_2 C24_2 C40_2 C42_2 60.3(4) . . . . ?
C25_2 C24_2 C40_2 C43_2 118.8(3) . . . . ?
C23_2 C24_2 C40_2 C43_2 -61.7(4) . . . . ?
C25_2 C24_2 C40_2 C41_2 0.0(4) . . . . ?
C23_2 C24_2 C40_2 C41_2 179.5(3) . . . . ?
Zn1_3 O1_3 C1_3 C6_3 -20.8(4) . . . . ?
Zn1_3 O1_3 C1_3 C2_3 159.7(2) . . . . ?
O1_3 C1_3 C2_3 C3_3 179.5(3) . . . . ?
C6_3 C1_3 C2_3 C3_3 -0.1(4) . . . . ?
O1_3 C1_3 C2_3 C28_3 -2.4(4) . . . . ?
C6_3 C1_3 C2_3 C28_3 178.0(3) . . . . ?
C1_3 C2_3 C3_3 C4_3 0.5(5) . . . . ?
C28_3 C2_3 C3_3 C4_3 -177.6(3) . . . . ?
C2_3 C3_3 C4_3 C5_3 -1.4(6) . . . . ?
C3_3 C4_3 C5_3 C6_3 1.8(6) . . . . ?
C4_3 C5_3 C6_3 C1_3 -1.4(5) . . . . ?
C4_3 C5_3 C6_3 C7_3 -178.9(3) . . . . ?
O1_3 C1_3 C6_3 C5_3 -179.0(3) . . . . ?
C2_3 C1_3 C6_3 C5_3 0.5(4) . . . . ?
O1_3 C1_3 C6_3 C7_3 -1.7(5) . . . . ?
C2_3 C1_3 C6_3 C7_3 177.8(3) . . . . ?
C5_3 C6_3 C7_3 N1_3 -171.7(3) . . . . ?
C1_3 C6_3 C7_3 N1_3 10.9(5) . . . . ?
C6_3 C7_3 N1_3 C8_3 -174.7(3) . . . . ?
C6_3 C7_3 N1_3 Zn1_3 3.1(4) . . . . ?
C7_3 N1_3 C8_3 C9_3 76.3(4) . . . . ?
Zn1_3 N1_3 C8_3 C9_3 -101.4(3) . . . . ?
C7_3 N1_3 C8_3 C13_3 -106.9(3) . . . . ?
Zn1_3 N1_3 C8_3 C13_3 75.4(3) . . . . ?
C13_3 C8_3 C9_3 C10_3 5.8(5) . . . . ?
N1_3 C8_3 C9_3 C10_3 -177.4(3) . . . . ?
C13_3 C8_3 C9_3 C32_3 -174.2(3) . . . . ?
N1_3 C8_3 C9_3 C32_3 2.6(5) . . . . ?
C8_3 C9_3 C10_3 C11_3 -1.0(5) . . . . ?
C32_3 C9_3 C10_3 C11_3 178.9(3) . . . . ?
C9_3 C10_3 C11_3 C12_3 -3.7(5) . . . . ?
C9_3 C10_3 C11_3 C14_3 173.6(3) . . . . ?
C10_3 C11_3 C12_3 C13_3 4.0(5) . . . . ?
C14_3 C11_3 C12_3 C13_3 -173.4(3) . . . . ?
C11_3 C12_3 C13_3 C8_3 0.5(5) . . . . ?
C11_3 C12_3 C13_3 C34_3 179.1(3) . . . . ?
C9_3 C8_3 C13_3 C12_3 -5.5(5) . . . . ?
N1_3 C8_3 C13_3 C12_3 177.7(3) . . . . ?
C9_3 C8_3 C13_3 C34_3 175.9(3) . . . . ?
N1_3 C8_3 C13_3 C34_3 -0.9(4) . . . . ?
C12_3 C11_3 C14_3 C15_3 -149.9(3) . . . . ?
C10_3 C11_3 C14_3 C15_3 32.9(5) . . . . ?
C11_3 C14_3 C15_3 C20_3 55.8(5) . . . . ?
C11_3 C14_3 C15_3 C16_3 -126.6(4) . . . . ?
C20_3 C15_3 C16_3 C17_3 3.8(5) . . . . ?
C14_3 C15_3 C16_3 C17_3 -173.9(3) . . . . ?
C15_3 C16_3 C17_3 C18_3 0.6(5) . . . . ?
C15_3 C16_3 C17_3 C36_3 179.0(3) . . . . ?
C16_3 C17_3 C18_3 C19_3 -5.8(5) . . . . ?
C36_3 C17_3 C18_3 C19_3 175.8(3) . . . . ?
C16_3 C17_3 C18_3 N2_3 173.7(3) . . . . ?
C36_3 C17_3 C18_3 N2_3 -4.8(4) . . . . ?
C17_3 C18_3 C19_3 C20_3 6.3(5) . . . . ?
N2_3 C18_3 C19_3 C20_3 -173.2(3) . . . . ?
C17_3 C18_3 C19_3 C38_3 -173.9(4) . . . . ?
N2_3 C18_3 C19_3 C38_3 6.6(5) . . . . ?
C19_3 C18_3 N2_3 C21_3 67.7(4) . . . . ?
C17_3 C18_3 N2_3 C21_3 -111.8(3) . . . . ?
C19_3 C18_3 N2_3 Zn1_4 -109.3(3) . . . . ?
C17_3 C18_3 N2_3 Zn1_4 71.2(3) . . . . ?
C16_3 C15_3 C20_3 C19_3 -3.2(6) . . . . ?
C14_3 C15_3 C20_3 C19_3 174.5(4) . . . . ?
C18_3 C19_3 C20_3 C15_3 -1.7(6) . . . . ?
C38_3 C19_3 C20_3 C15_3 178.5(4) . . . . ?
C18_3 N2_3 C21_3 C22_3 -177.4(3) . . . . ?
Zn1_4 N2_3 C21_3 C22_3 -0.2(4) . . . . ?
N2_3 C21_3 C22_3 C27_3 -176.3(3) . . . . ?
N2_3 C21_3 C22_3 C23_3 4.2(5) . . . . ?
C27_3 C22_3 C23_3 O2_3 -176.5(3) . . . . ?
C21_3 C22_3 C23_3 O2_3 3.0(5) . . . . ?
C27_3 C22_3 C23_3 C24_3 3.6(4) . . . . ?
C21_3 C22_3 C23_3 C24_3 -176.9(3) . . . . ?
C22_3 C23_3 O2_3 Zn1_4 -13.4(4) . . . . ?
C24_3 C23_3 O2_3 Zn1_4 166.5(2) . . . . ?
O2_3 C23_3 C24_3 C25_3 176.4(3) . . . . ?
C22_3 C23_3 C24_3 C25_3 -3.8(4) . . . . ?
O2_3 C23_3 C24_3 C40_3 -4.3(4) . . . . ?
C22_3 C23_3 C24_3 C40_3 175.5(3) . . . . ?
C23_3 C24_3 C25_3 C26_3 1.8(5) . . . . ?
C40_3 C24_3 C25_3 C26_3 -177.5(3) . . . . ?
C24_3 C25_3 C26_3 C27_3 0.5(5) . . . . ?
C25_3 C26_3 C27_3 C22_3 -0.7(5) . . . . ?
C21_3 C22_3 C27_3 C26_3 179.1(3) . . . . ?
C23_3 C22_3 C27_3 C26_3 -1.4(5) . . . . ?
C3_3 C2_3 C28_3 C29_3 -119.1(3) . . . . ?
C1_3 C2_3 C28_3 C29_3 62.9(4) . . . . ?
C3_3 C2_3 C28_3 C31_3 0.4(4) . . . . ?
C1_3 C2_3 C28_3 C31_3 -177.6(3) . . . . ?
C3_3 C2_3 C28_3 C30_3 119.9(3) . . . . ?
C1_3 C2_3 C28_3 C30_3 -58.2(4) . . . . ?
C8_3 C9_3 C32_3 C33_3 -102.2(4) . . . . ?
C10_3 C9_3 C32_3 C33_3 77.8(4) . . . . ?
C12_3 C13_3 C34_3 C35_3 -99.7(4) . . . . ?
C8_3 C13_3 C34_3 C35_3 78.8(4) . . . . ?
C16_3 C17_3 C36_3 C37_3 -7.4(5) . . . . ?
C18_3 C17_3 C36_3 C37_3 171.0(3) . . . . ?
C18_3 C19_3 C38_3 C39_3 -118.5(5) . . . . ?
C20_3 C19_3 C38_3 C39_3 61.3(6) . . . . ?
C18_3 C19_3 C38_3 C39B_3 -169.1(7) . . . . ?
C20_3 C19_3 C38_3 C39B_3 10.7(8) . . . . ?
C25_3 C24_3 C40_3 C41_3 3.5(4) . . . . ?
C23_3 C24_3 C40_3 C41_3 -175.8(3) . . . . ?
C25_3 C24_3 C40_3 C43_3 122.4(3) . . . . ?
C23_3 C24_3 C40_3 C43_3 -56.9(4) . . . . ?
C25_3 C24_3 C40_3 C42_3 -116.2(3) . . . . ?
C23_3 C24_3 C40_3 C42_3 64.6(4) . . . . ?
Zn1_3 O1_4 C1_4 C6_4 -5.2(4) . . . . ?
Zn1_3 O1_4 C1_4 C2_4 173.7(2) . . . . ?
O1_4 C1_4 C2_4 C3_4 178.5(3) . . . . ?
C6_4 C1_4 C2_4 C3_4 -2.6(4) . . . . ?
O1_4 C1_4 C2_4 C28_4 -2.0(4) . . . . ?
C6_4 C1_4 C2_4 C28_4 176.9(3) . . . . ?
C1_4 C2_4 C3_4 C4_4 0.7(5) . . . . ?
C28_4 C2_4 C3_4 C4_4 -178.8(3) . . . . ?
C2_4 C3_4 C4_4 C5_4 1.0(5) . . . . ?
C3_4 C4_4 C5_4 C6_4 -0.8(6) . . . . ?
C4_4 C5_4 C6_4 C1_4 -1.1(5) . . . . ?
C4_4 C5_4 C6_4 C7_4 178.5(3) . . . . ?
O1_4 C1_4 C6_4 C5_4 -178.3(3) . . . . ?
C2_4 C1_4 C6_4 C5_4 2.8(5) . . . . ?
O1_4 C1_4 C6_4 C7_4 2.1(5) . . . . ?
C2_4 C1_4 C6_4 C7_4 -176.8(3) . . . . ?
C5_4 C6_4 C7_4 N1_4 179.7(3) . . . . ?
C1_4 C6_4 C7_4 N1_4 -0.7(6) . . . . ?
C6_4 C7_4 N1_4 C8_4 -174.9(3) . . . . ?
C6_4 C7_4 N1_4 Zn1_3 2.2(5) . . . . ?
C7_4 N1_4 C8_4 C9_4 -121.4(4) . . . . ?
Zn1_3 N1_4 C8_4 C9_4 61.7(4) . . . . ?
C7_4 N1_4 C8_4 C13_4 67.8(5) . . . . ?
Zn1_3 N1_4 C8_4 C13_4 -109.1(4) . . . . ?
C7_4 N1_4 C8_4 C13B_4 30.7(7) . . . . ?
Zn1_3 N1_4 C8_4 C13B_4 -146.2(6) . . . . ?
C13_4 C8_4 C9_4 C10_4 -13.9(6) . . . . ?
N1_4 C8_4 C9_4 C10_4 175.5(3) . . . . ?
C13B_4 C8_4 C9_4 C10_4 22.9(7) . . . . ?
C13_4 C8_4 C9_4 C32_4 166.4(4) . . . . ?
N1_4 C8_4 C9_4 C32_4 -4.2(5) . . . . ?
C13B_4 C8_4 C9_4 C32_4 -156.9(6) . . . . ?
C8_4 C9_4 C10_4 C11_4 -0.5(5) . . . . ?
C32_4 C9_4 C10_4 C11_4 179.2(4) . . . . ?
C9_4 C10_4 C11_4 C12_4 13.0(6) . . . . ?
C9_4 C10_4 C11_4 C12B_4 -26.2(8) . . . . ?
C9_4 C10_4 C11_4 C14_4 -174.0(3) . . . . ?
C10_4 C11_4 C12_4 C13_4 -12.1(7) . . . . ?
C14_4 C11_4 C12_4 C13_4 174.8(4) . . . . ?
C11_4 C12_4 C13_4 C8_4 -1.4(8) . . . . ?
C11_4 C12_4 C13_4 C34_4 -179.1(6) . . . . ?
C9_4 C8_4 C13_4 C12_4 14.6(7) . . . . ?
N1_4 C8_4 C13_4 C12_4 -174.7(4) . . . . ?
C9_4 C8_4 C13_4 C34_4 -167.8(5) . . . . ?
N1_4 C8_4 C13_4 C34_4 2.9(8) . . . . ?
C10_4 C11_4 C12B_4 C13B_4 27.4(13) . . . . ?
C14_4 C11_4 C12B_4 C13B_4 178.4(8) . . . . ?
C11_4 C12B_4 C13B_4 C34B_4 155.9(11) . . . . ?
C11_4 C12B_4 C13B_4 C8_4 -4.6(15) . . . . ?
C9_4 C8_4 C13B_4 C12B_4 -20.2(13) . . . . ?
N1_4 C8_4 C13B_4 C12B_4 -173.5(8) . . . . ?
C9_4 C8_4 C13B_4 C34B_4 -180.0(8) . . . . ?
N1_4 C8_4 C13B_4 C34B_4 26.7(13) . . . . ?
C10_4 C11_4 C14_4 C15_4 -114.1(4) . . . . ?
C12_4 C11_4 C14_4 C15_4 58.5(6) . . . . ?
C12B_4 C11_4 C14_4 C15_4 96.0(7) . . . . ?
C11_4 C14_4 C15_4 C16_4 22.2(5) . . . . ?
C11_4 C14_4 C15_4 C20_4 -159.4(3) . . . . ?
C20_4 C15_4 C16_4 C17_4 -1.5(5) . . . . ?
C14_4 C15_4 C16_4 C17_4 176.8(3) . . . . ?
C15_4 C16_4 C17_4 C18_4 -0.7(5) . . . . ?
C15_4 C16_4 C17_4 C36_4 177.7(3) . . . . ?
C16_4 C17_4 C18_4 C19_4 2.7(5) . . . . ?
C36_4 C17_4 C18_4 C19_4 -175.6(3) . . . . ?
C16_4 C17_4 C18_4 N2_4 -179.2(3) . . . . ?
C36_4 C17_4 C18_4 N2_4 2.5(5) . . . . ?
C17_4 C18_4 C19_4 C20_4 -2.5(5) . . . . ?
N2_4 C18_4 C19_4 C20_4 179.5(3) . . . . ?
C17_4 C18_4 C19_4 C38_4 179.3(3) . . . . ?
N2_4 C18_4 C19_4 C38_4 1.3(5) . . . . ?
C19_4 C18_4 N2_4 C21_4 -108.4(4) . . . . ?
C17_4 C18_4 N2_4 C21_4 73.5(4) . . . . ?
C19_4 C18_4 N2_4 Zn1_4 77.5(4) . . . . ?
C17_4 C18_4 N2_4 Zn1_4 -100.6(3) . . . . ?
C18_4 C19_4 C20_4 C15_4 0.2(5) . . . . ?
C38_4 C19_4 C20_4 C15_4 178.4(3) . . . . ?
C16_4 C15_4 C20_4 C19_4 1.8(5) . . . . ?
C14_4 C15_4 C20_4 C19_4 -176.6(3) . . . . ?
C18_4 N2_4 C21_4 C22_4 -173.9(3) . . . . ?
Zn1_4 N2_4 C21_4 C22_4 0.3(5) . . . . ?
N2_4 C21_4 C22_4 C27_4 -173.6(4) . . . . ?
N2_4 C21_4 C22_4 C23_4 7.7(6) . . . . ?
C21_4 C22_4 C23_4 O2_4 1.9(5) . . . . ?
C27_4 C22_4 C23_4 O2_4 -176.8(3) . . . . ?
C21_4 C22_4 C23_4 C24_4 -179.3(3) . . . . ?
C27_4 C22_4 C23_4 C24_4 2.0(5) . . . . ?
C24_4 C23_4 O2_4 Zn1_4 162.6(2) . . . . ?
C22_4 C23_4 O2_4 Zn1_4 -18.6(4) . . . . ?
O2_4 C23_4 C24_4 C25_4 177.5(3) . . . . ?
C22_4 C23_4 C24_4 C25_4 -1.4(5) . . . . ?
O2_4 C23_4 C24_4 C40_4 -2.3(5) . . . . ?
C22_4 C23_4 C24_4 C40_4 178.9(3) . . . . ?
C23_4 C24_4 C25_4 C26_4 -0.1(5) . . . . ?
C40_4 C24_4 C25_4 C26_4 179.6(3) . . . . ?
C24_4 C25_4 C26_4 C27_4 1.0(6) . . . . ?
C25_4 C26_4 C27_4 C22_4 -0.3(6) . . . . ?
C21_4 C22_4 C27_4 C26_4 -180.0(4) . . . . ?
C23_4 C22_4 C27_4 C26_4 -1.2(6) . . . . ?
C3_4 C2_4 C28_4 C31_4 -118.4(3) . . . . ?
C1_4 C2_4 C28_4 C31_4 62.1(4) . . . . ?
C3_4 C2_4 C28_4 C29_4 0.7(4) . . . . ?
C1_4 C2_4 C28_4 C29_4 -178.7(3) . . . . ?
C3_4 C2_4 C28_4 C30_4 119.7(3) . . . . ?
C1_4 C2_4 C28_4 C30_4 -59.8(4) . . . . ?
C10_4 C9_4 C32_4 C33_4 -0.9(6) . . . . ?
C8_4 C9_4 C32_4 C33_4 178.8(5) . . . . ?
C10_4 C9_4 C32_4 C33B_4 -74.1(16) . . . . ?
C8_4 C9_4 C32_4 C33B_4 105.6(15) . . . . ?
C12_4 C13_4 C34_4 C35_4 62.6(7) . . . . ?
C8_4 C13_4 C34_4 C35_4 -115.0(6) . . . . ?
C12B_4 C13B_4 C34B_4 C35B_4 -101.9(17) . . . . ?
C8_4 C13B_4 C34B_4 C35B_4 58.2(17) . . . . ?
C16_4 C17_4 C36_4 C37_4 75.9(4) . . . . ?
C18_4 C17_4 C36_4 C37_4 -105.8(4) . . . . ?
C20_4 C19_4 C38_4 C39_4 -93.8(4) . . . . ?
C18_4 C19_4 C38_4 C39_4 84.4(4) . . . . ?
C25_4 C24_4 C40_4 C42_4 125.2(3) . . . . ?
C23_4 C24_4 C40_4 C42_4 -55.0(4) . . . . ?
C25_4 C24_4 C40_4 C43_4 4.7(4) . . . . ?
C23_4 C24_4 C40_4 C43_4 -175.5(3) . . . . ?
C25_4 C24_4 C40_4 C41_4 -114.2(4) . . . . ?
C23_4 C24_4 C40_4 C41_4 65.6(4) . . . . ?
